data_4326331
loop_
_publ_author_name
'Shubhankar Kumar Bose'
'K. Geetharani'
'Satyanarayan Sahoo'
'K. Hari Krishna Reddy'
'Babu Varghese'
'Eluvathingal D. Jemmis'
'Sundargopal Ghosh'

_publ_section_title
;
 Synthesis, Characterization, and Electronic Structure of New Type of
 Heterometallic Boride Clusters
;
_journal_name_full 'Inorganic Chemistry'
_journal_page_first 9414
_journal_page_last 9422
_journal_paper_doi 10.1021/ic201046g
_journal_volume 50
_journal_year 2011
_chemical_formula_sum 'C33 H32 B4 Fe6 Mo2 O13 Se2'
_chemical_formula_weight 1364.73
_chemical_name_systematic
; 
 ? 
;
_space_group_IT_number 14
_symmetry_cell_setting monoclinic
_symmetry_space_group_name_Hall '-P 2yn'
_symmetry_space_group_name_H-M 'P 1 21/n 1'
_atom_sites_solution_hydrogens geom
_atom_sites_solution_primary direct
_atom_sites_solution_secondary difmap
_audit_creation_method SHELXL-97
_cell_angle_alpha 90.00
_cell_angle_beta 92.191(3)
_cell_angle_gamma 90.00
_cell_formula_units_Z 4
_cell_length_a 13.6872(4)
_cell_length_b 18.8944(5)
_cell_length_c 16.9128(5)
_cell_measurement_reflns_used 23661
_cell_measurement_temperature 150(2)
_cell_measurement_theta_max 32.7605
_cell_measurement_theta_min 2.9714
_cell_volume 4370.6(2)
_computing_cell_refinement 'CrysAlis RED, Oxford Diffraction Ltd.,'
_computing_data_collection 'CrysAlis CCD, Oxford Diffraction Ltd.,'
_computing_data_reduction 'CrysAlis RED, Oxford Diffraction Ltd.,'
_computing_molecular_graphics Ortep3
_computing_publication_material Shelx97
_computing_structure_refinement 'SHELXL-97 (Sheldrick, 1997)'
_computing_structure_solution 'SHELXS-97 (Sheldrick, 1997)'
_diffrn_ambient_temperature 150(2)
_diffrn_detector_area_resol_mean 15.9948
_diffrn_measured_fraction_theta_full 0.998
_diffrn_measured_fraction_theta_max 0.998
_diffrn_measurement_device_type 'OXFORD DIFFRACTION XCALIBUR-S'
_diffrn_measurement_method \w/q-scan
_diffrn_radiation_monochromator graphite
_diffrn_radiation_source 'fine-focus sealed tube'
_diffrn_radiation_type MoK\a
_diffrn_radiation_wavelength 0.71073
_diffrn_reflns_av_R_equivalents 0.0737
_diffrn_reflns_av_sigmaI/netI 0.1017
_diffrn_reflns_limit_h_max 13
_diffrn_reflns_limit_h_min -16
_diffrn_reflns_limit_k_max 22
_diffrn_reflns_limit_k_min -22
_diffrn_reflns_limit_l_max 20
_diffrn_reflns_limit_l_min -20
_diffrn_reflns_number 35721
_diffrn_reflns_theta_full 25.00
_diffrn_reflns_theta_max 25.00
_diffrn_reflns_theta_min 3.35
_diffrn_standards_decay_% 0
_exptl_absorpt_coefficient_mu 4.211
_exptl_absorpt_correction_T_max 0.481
_exptl_absorpt_correction_T_min 0.332
_exptl_absorpt_correction_type multi-scan
_exptl_crystal_colour BLACK
_exptl_crystal_density_diffrn 2.145
_exptl_crystal_description BLOCK
_exptl_crystal_F_000 2648
_exptl_crystal_size_max 0.28
_exptl_crystal_size_mid 0.23
_exptl_crystal_size_min 0.19
_platon_squeeze_details
;
There were two peaks in the difference Fourier map which
could not be modelled as meaningful solvents. Platon 
squeeze was applied to produce intensity data devoid of the
scattering contribution from solvents.The squeeze results
are as listed above.
;
_refine_diff_density_max 1.300
_refine_diff_density_min -0.566
_refine_diff_density_rms 0.135
_refine_ls_extinction_method none
_refine_ls_goodness_of_fit_ref 0.871
_refine_ls_hydrogen_treatment constr
_refine_ls_matrix_type full
_refine_ls_number_parameters 551
_refine_ls_number_reflns 7680
_refine_ls_number_restraints 0
_refine_ls_restrained_S_all 0.871
_refine_ls_R_factor_all 0.0666
_refine_ls_R_factor_gt 0.0385
_refine_ls_shift/su_max 0.001
_refine_ls_shift/su_mean 0.000
_refine_ls_structure_factor_coef Fsqd
_refine_ls_weighting_details 'calc w=1/[\s^2^(Fo^2^)+(0.0397P)^2^+0.0000P] where P=(Fo^2^+2Fc^2^)/3'
_refine_ls_weighting_scheme calc
_refine_ls_wR_factor_gt 0.0828
_refine_ls_wR_factor_ref 0.0861
_reflns_number_gt 4805
_reflns_number_total 7680
_reflns_threshold_expression >2sigma(I)
_cod_data_source_file ic201046g_si_002_3.cif
_cod_data_source_block shelxl
_cod_depositor_comments
;
The following automatic conversions were performed:

'_refine_ls_hydrogen_treatment' value 'constrained' was replaced with
the value 'constr' as specified in the replacement file
'src/cod-tools/trunk/data/replacement-values/replacement_values.lst'.

Automatic conversion script
Id: cif_fix_values 5376 2017-05-30 11:51:03Z andrius 
;
_cod_database_code 4326331

loop_
_symmetry_equiv_pos_as_xyz
'x, y, z'
'-x+1/2, y+1/2, -z+1/2'
'-x, -y, -z'
'x-1/2, -y-1/2, z-1/2'

loop_
_atom_site_label
_atom_site_type_symbol
_atom_site_fract_x
_atom_site_fract_y
_atom_site_fract_z
_atom_site_U_iso_or_equiv
_atom_site_adp_type
_atom_site_occupancy
_atom_site_symmetry_multiplicity
_atom_site_calc_flag
_atom_site_refinement_flags
Mo1 Mo 0.18080(4) 0.37830(3) 0.64864(3) 0.01686(15) Uani 1 1 d .
Mo2 Mo 0.00953(4) 0.38990(3) 0.73995(3) 0.01703(15) Uani 1 1 d .
Se1 Se 0.16346(5) 0.33885(3) 0.78497(4) 0.01953(17) Uani 1 1 d .
Se2 Se 0.03463(5) 0.44795(3) 0.61482(4) 0.01875(17) Uani 1 1 d .
Fe1 Fe 0.00298(7) 0.32663(5) 0.59032(5) 0.0179(2) Uani 1 1 d .
Fe2 Fe 0.08422(7) 0.25455(5) 0.69813(5) 0.0179(2) Uani 1 1 d .
Fe3 Fe -0.09285(8) 0.18993(5) 0.73465(5) 0.0210(2) Uani 1 1 d .
Fe4 Fe 0.07202(8) 0.20076(5) 0.55422(5) 0.0202(2) Uani 1 1 d .
Fe5 Fe -0.18024(8) 0.26341(5) 0.61432(5) 0.0218(2) Uani 1 1 d .
Fe6 Fe -0.10533(8) 0.13490(5) 0.58698(5) 0.0219(2) Uani 1 1 d .
O1 O -0.0253(4) 0.3627(3) 0.4216(3) 0.0405(14) Uani 1 1 d .
O2 O 0.2526(4) 0.1658(3) 0.7466(3) 0.0389(14) Uani 1 1 d .
O3 O 0.0331(4) 0.2029(3) 0.8771(3) 0.0387(14) Uani 1 1 d .
O4 O -0.2665(4) 0.2237(3) 0.8227(3) 0.0470(16) Uani 1 1 d .
O5 O -0.1050(4) 0.0405(3) 0.7754(3) 0.0359(13) Uani 1 1 d .
O6 O 0.1890(4) 0.0704(3) 0.5499(3) 0.0466(15) Uani 1 1 d .
O7 O 0.0364(4) 0.2077(3) 0.3821(3) 0.0445(15) Uani 1 1 d .
O8 O -0.2272(4) 0.4128(3) 0.6133(3) 0.0418(14) Uani 1 1 d .
O9 O -0.2191(5) 0.2687(3) 0.4436(3) 0.0495(16) Uani 1 1 d .
O10 O -0.3823(5) 0.2312(3) 0.6506(4) 0.070(2) Uani 1 1 d .
O11 O -0.1412(4) 0.1185(3) 0.4174(3) 0.0361(13) Uani 1 1 d .
O12 O -0.3016(4) 0.0833(3) 0.6099(3) 0.0412(14) Uani 1 1 d .
O13 O -0.0291(4) -0.0098(3) 0.5957(3) 0.0422(15) Uani 1 1 d .
B1 B -0.0395(7) 0.2293(4) 0.6279(4) 0.028(2) Uani 1 1 d .
B2 B -0.0634(6) 0.2982(4) 0.6949(4) 0.0223(19) Uani 1 1 d .
B3 B 0.0291(6) 0.1520(4) 0.6636(4) 0.025(2) Uani 1 1 d .
H3 H 0.0709 0.1045 0.6854 0.030 Uiso 1 1 calc R
B4 B 0.1390(6) 0.2881(4) 0.5908(4) 0.0220(19) Uani 1 1 d .
C1 C -0.0164(5) 0.3491(3) 0.4874(4) 0.0235(17) Uani 1 1 d .
C2 C 0.1872(6) 0.1991(4) 0.7307(4) 0.0264(18) Uani 1 1 d .
C3 C -0.0090(6) 0.2021(3) 0.8161(4) 0.0298(19) Uani 1 1 d .
C4 C -0.2008(6) 0.2129(3) 0.7854(4) 0.033(2) Uani 1 1 d .
C5 C -0.1027(5) 0.0981(4) 0.7562(4) 0.0258(17) Uani 1 1 d .
C6 C 0.1428(6) 0.1201(4) 0.5519(4) 0.0318(19) Uani 1 1 d .
C7 C 0.0479(6) 0.2049(3) 0.4495(4) 0.0293(18) Uani 1 1 d .
C8 C -0.2025(6) 0.3551(4) 0.6177(4) 0.0300(19) Uani 1 1 d .
C9 C -0.2013(6) 0.2637(4) 0.5103(4) 0.033(2) Uani 1 1 d .
C10 C -0.3026(7) 0.2419(4) 0.6370(5) 0.042(2) Uani 1 1 d .
C11 C -0.1238(5) 0.1274(3) 0.4833(4) 0.0241(17) Uani 1 1 d .
C12 C -0.2267(6) 0.1063(4) 0.6055(4) 0.0269(18) Uani 1 1 d .
C13 C -0.0567(6) 0.0469(4) 0.5936(4) 0.0335(19) Uani 1 1 d .
C14 C 0.3201(5) 0.4451(3) 0.6733(4) 0.0201(16) Uani 1 1 d .
C15 C 0.2761(5) 0.4715(3) 0.6034(4) 0.0248(17) Uani 1 1 d .
C16 C 0.2762(5) 0.4163(4) 0.5467(4) 0.0234(17) Uani 1 1 d .
C17 C 0.3238(5) 0.3567(3) 0.5824(4) 0.0230(17) Uani 1 1 d .
C18 C 0.3505(5) 0.3741(4) 0.6612(4) 0.0248(17) Uani 1 1 d .
C19 C 0.3461(6) 0.4874(4) 0.7476(4) 0.035(2) Uani 1 1 d .
H19A H 0.4130 0.5055 0.7448 0.052 Uiso 1 1 calc R
H19B H 0.3415 0.4568 0.7941 0.052 Uiso 1 1 calc R
H19C H 0.3007 0.5272 0.7518 0.052 Uiso 1 1 calc R
C20 C 0.2416(6) 0.5458(4) 0.5898(4) 0.0343(19) Uani 1 1 d .
H20A H 0.2149 0.5645 0.6385 0.051 Uiso 1 1 calc R
H20B H 0.1907 0.5463 0.5474 0.051 Uiso 1 1 calc R
H20C H 0.2966 0.5753 0.5744 0.051 Uiso 1 1 calc R
C21 C 0.2373(6) 0.4213(4) 0.4616(4) 0.036(2) Uani 1 1 d .
H21A H 0.1836 0.4556 0.4581 0.053 Uiso 1 1 calc R
H21B H 0.2133 0.3748 0.4440 0.053 Uiso 1 1 calc R
H21C H 0.2898 0.4367 0.4277 0.053 Uiso 1 1 calc R
C22 C 0.3585(6) 0.2915(4) 0.5383(4) 0.038(2) Uani 1 1 d .
H22A H 0.4252 0.2994 0.5211 0.057 Uiso 1 1 calc R
H22B H 0.3149 0.2828 0.4921 0.057 Uiso 1 1 calc R
H22C H 0.3578 0.2503 0.5736 0.057 Uiso 1 1 calc R
C23 C 0.4105(6) 0.3305(4) 0.7182(4) 0.040(2) Uani 1 1 d .
H23A H 0.3952 0.2803 0.7100 0.060 Uiso 1 1 calc R
H23B H 0.3958 0.3440 0.7724 0.060 Uiso 1 1 calc R
H23C H 0.4801 0.3385 0.7096 0.060 Uiso 1 1 calc R
C24 C 0.0042(6) 0.4981(3) 0.8097(4) 0.0259(18) Uani 1 1 d .
C25 C 0.0170(5) 0.4440(3) 0.8686(4) 0.0239(17) Uani 1 1 d .
C26 C -0.0673(6) 0.4010(3) 0.8649(4) 0.0248(18) Uani 1 1 d .
C27 C -0.1346(5) 0.4284(3) 0.8067(4) 0.0226(17) Uani 1 1 d .
C28 C -0.0895(6) 0.4884(3) 0.7716(4) 0.0236(17) Uani 1 1 d .
C29 C 0.0733(6) 0.5590(3) 0.7978(4) 0.0307(19) Uani 1 1 d .
H29A H 0.0715 0.5724 0.7417 0.046 Uiso 1 1 calc R
H29B H 0.1399 0.5448 0.8141 0.046 Uiso 1 1 calc R
H29C H 0.0535 0.5995 0.8296 0.046 Uiso 1 1 calc R
C30 C 0.0991(6) 0.4411(4) 0.9293(4) 0.037(2) Uani 1 1 d .
H30A H 0.0818 0.4688 0.9757 0.055 Uiso 1 1 calc R
H30B H 0.1583 0.4608 0.9070 0.055 Uiso 1 1 calc R
H30C H 0.1109 0.3918 0.9449 0.055 Uiso 1 1 calc R
C31 C -0.0905(6) 0.3441(4) 0.9245(4) 0.040(2) Uani 1 1 d .
H31A H -0.0295 0.3235 0.9463 0.059 Uiso 1 1 calc R
H31B H -0.1299 0.3069 0.8983 0.059 Uiso 1 1 calc R
H31C H -0.1271 0.3649 0.9674 0.059 Uiso 1 1 calc R
C32 C -0.2388(6) 0.4086(4) 0.7991(4) 0.037(2) Uani 1 1 d .
H32A H -0.2444 0.3573 0.7917 0.055 Uiso 1 1 calc R
H32B H -0.2695 0.4329 0.7534 0.055 Uiso 1 1 calc R
H32C H -0.2717 0.4224 0.8472 0.055 Uiso 1 1 calc R
C33 C -0.1354(6) 0.5408(3) 0.7159(4) 0.0280(18) Uani 1 1 d .
H33A H -0.1941 0.5200 0.6902 0.042 Uiso 1 1 calc R
H33B H -0.0889 0.5534 0.6756 0.042 Uiso 1 1 calc R
H33C H -0.1534 0.5833 0.7452 0.042 Uiso 1 1 calc R

loop_
_atom_site_aniso_label
_atom_site_aniso_U_11
_atom_site_aniso_U_22
_atom_site_aniso_U_33
_atom_site_aniso_U_23
_atom_site_aniso_U_13
_atom_site_aniso_U_12
Mo1 0.0214(4) 0.0123(3) 0.0170(3) -0.0010(2) 0.0029(3) -0.0003(3)
Mo2 0.0221(4) 0.0126(3) 0.0166(3) 0.0007(2) 0.0041(3) 0.0011(3)
Se1 0.0245(4) 0.0165(4) 0.0175(3) 0.0000(3) 0.0004(3) 0.0010(3)
Se2 0.0253(4) 0.0132(3) 0.0181(3) 0.0023(3) 0.0052(3) 0.0019(3)
Fe1 0.0238(6) 0.0130(5) 0.0172(5) 0.0014(4) 0.0024(4) 0.0006(4)
Fe2 0.0214(6) 0.0130(5) 0.0192(5) 0.0009(4) 0.0007(4) 0.0012(4)
Fe3 0.0255(6) 0.0155(5) 0.0221(5) 0.0037(4) 0.0031(5) -0.0012(5)
Fe4 0.0256(6) 0.0145(5) 0.0206(5) -0.0022(4) 0.0026(5) -0.0006(4)
Fe5 0.0235(6) 0.0176(5) 0.0242(5) 0.0014(4) 0.0009(5) 0.0002(5)
Fe6 0.0266(6) 0.0154(5) 0.0239(5) -0.0010(4) 0.0014(5) -0.0021(5)
O1 0.063(4) 0.038(3) 0.019(3) 0.005(2) -0.001(3) 0.004(3)
O2 0.031(4) 0.024(3) 0.061(4) 0.000(3) -0.010(3) 0.009(3)
O3 0.045(4) 0.044(3) 0.026(3) 0.011(2) -0.005(3) -0.013(3)
O4 0.047(4) 0.040(3) 0.057(4) 0.006(3) 0.035(3) -0.003(3)
O5 0.046(4) 0.020(3) 0.042(3) 0.009(2) 0.010(3) -0.003(3)
O6 0.050(4) 0.028(3) 0.063(4) -0.002(3) 0.012(3) 0.019(3)
O7 0.057(4) 0.056(4) 0.020(3) -0.002(3) 0.003(3) -0.011(3)
O8 0.057(4) 0.026(3) 0.041(3) 0.004(2) -0.006(3) 0.007(3)
O9 0.073(5) 0.039(4) 0.035(3) -0.006(3) -0.017(3) 0.013(3)
O10 0.031(4) 0.071(5) 0.108(5) 0.007(4) 0.019(4) 0.002(4)
O11 0.039(4) 0.041(3) 0.028(3) -0.005(2) -0.002(3) 0.000(3)
O12 0.035(4) 0.053(4) 0.036(3) -0.001(3) 0.008(3) -0.017(3)
O13 0.052(4) 0.018(3) 0.056(4) -0.007(2) -0.009(3) 0.005(3)
B1 0.041(6) 0.023(5) 0.020(4) 0.003(3) 0.007(4) 0.007(4)
B2 0.017(5) 0.033(5) 0.016(4) 0.003(3) -0.001(4) 0.013(4)
B3 0.029(5) 0.016(4) 0.031(5) -0.004(3) 0.014(4) 0.000(4)
B4 0.034(6) 0.018(4) 0.014(4) 0.006(3) 0.003(4) -0.002(4)
C1 0.024(5) 0.018(4) 0.029(4) -0.008(3) 0.000(3) -0.004(3)
C2 0.032(5) 0.019(4) 0.029(4) -0.006(3) 0.009(4) -0.008(4)
C3 0.038(5) 0.016(4) 0.037(5) 0.008(3) 0.014(4) -0.003(3)
C4 0.054(6) 0.010(4) 0.033(4) 0.007(3) -0.001(4) -0.007(4)
C5 0.023(5) 0.028(5) 0.027(4) 0.005(3) 0.006(3) -0.002(3)
C6 0.037(5) 0.028(5) 0.032(4) 0.002(3) 0.009(4) 0.000(4)
C7 0.033(5) 0.015(4) 0.040(5) -0.004(3) 0.002(4) -0.004(3)
C8 0.038(5) 0.032(5) 0.020(4) 0.005(3) 0.002(4) 0.007(4)
C9 0.045(6) 0.018(4) 0.034(5) -0.003(3) -0.009(4) 0.007(4)
C10 0.036(6) 0.033(5) 0.057(5) 0.003(4) 0.002(5) 0.002(4)
C11 0.021(5) 0.017(4) 0.035(4) 0.005(3) 0.003(4) 0.002(3)
C12 0.033(5) 0.026(4) 0.022(4) -0.002(3) -0.004(4) -0.006(4)
C13 0.047(6) 0.025(5) 0.029(4) -0.001(3) 0.006(4) -0.010(4)
C14 0.017(4) 0.020(4) 0.024(4) -0.006(3) 0.004(3) -0.009(3)
C15 0.027(5) 0.021(4) 0.028(4) -0.003(3) 0.015(4) -0.005(3)
C16 0.021(4) 0.030(4) 0.020(4) -0.001(3) 0.006(3) -0.004(3)
C17 0.017(4) 0.021(4) 0.031(4) -0.002(3) 0.004(3) -0.009(3)
C18 0.021(4) 0.023(4) 0.030(4) -0.001(3) -0.003(3) -0.002(3)
C19 0.044(6) 0.027(4) 0.034(4) -0.007(3) 0.002(4) -0.007(4)
C20 0.035(5) 0.028(4) 0.041(4) 0.007(3) 0.007(4) -0.003(4)
C21 0.043(6) 0.043(5) 0.022(4) 0.000(3) 0.012(4) -0.011(4)
C22 0.036(5) 0.036(5) 0.042(5) -0.012(4) 0.013(4) 0.003(4)
C23 0.037(6) 0.043(5) 0.041(5) -0.001(4) -0.003(4) 0.011(4)
C24 0.039(5) 0.019(4) 0.021(4) -0.011(3) 0.016(4) -0.001(4)
C25 0.032(5) 0.022(4) 0.018(4) -0.011(3) 0.000(3) 0.007(4)
C26 0.037(5) 0.023(4) 0.015(3) -0.001(3) 0.012(3) 0.008(4)
C27 0.030(5) 0.016(4) 0.023(4) -0.009(3) 0.009(4) 0.000(3)
C28 0.039(5) 0.015(4) 0.018(4) -0.003(3) 0.016(4) 0.008(3)
C29 0.035(5) 0.019(4) 0.040(4) -0.009(3) 0.010(4) -0.001(4)
C30 0.053(6) 0.038(5) 0.018(4) -0.010(3) -0.003(4) 0.009(4)
C31 0.075(7) 0.024(4) 0.023(4) 0.006(3) 0.023(4) 0.004(4)
C32 0.033(5) 0.033(5) 0.045(5) 0.005(4) 0.008(4) -0.001(4)
C33 0.038(5) 0.023(4) 0.023(4) 0.000(3) 0.009(4) 0.009(4)

loop_
_atom_type_symbol
_atom_type_description
_atom_type_scat_dispersion_real
_atom_type_scat_dispersion_imag
_atom_type_scat_source
C C 0.0033 0.0016 'International Tables Vol C Tables 4.2.6.8 and 6.1.1.4'
H H 0.0000 0.0000 'International Tables Vol C Tables 4.2.6.8 and 6.1.1.4'
B B 0.0013 0.0007 'International Tables Vol C Tables 4.2.6.8 and 6.1.1.4'
O O 0.0106 0.0060 'International Tables Vol C Tables 4.2.6.8 and 6.1.1.4'
Fe Fe 0.3463 0.8444 'International Tables Vol C Tables 4.2.6.8 and 6.1.1.4'
Se Se -0.0929 2.2259 'International Tables Vol C Tables 4.2.6.8 and 6.1.1.4'
Mo Mo -1.6832 0.6857 'International Tables Vol C Tables 4.2.6.8 and 6.1.1.4'

loop_
_geom_angle_atom_site_label_1
_geom_angle_atom_site_label_2
_geom_angle_atom_site_label_3
_geom_angle
B4 Mo1 C14 139.4(3)
B4 Mo1 C16 93.4(3)
C14 Mo1 C16 58.7(2)
B4 Mo1 C18 106.0(3)
C14 Mo1 C18 35.7(2)
C16 Mo1 C18 59.3(2)
B4 Mo1 C17 81.3(3)
C14 Mo1 C17 58.6(2)
C16 Mo1 C17 35.7(2)
C18 Mo1 C17 35.2(2)
B4 Mo1 C15 128.6(3)
C14 Mo1 C15 35.0(2)
C16 Mo1 C15 35.5(2)
C18 Mo1 C15 59.2(2)
C17 Mo1 C15 59.0(2)
B4 Mo1 Se1 99.31(19)
C14 Mo1 Se1 96.05(15)
C16 Mo1 Se1 151.01(18)
C18 Mo1 Se1 92.07(16)
C17 Mo1 Se1 120.95(17)
C15 Mo1 Se1 127.88(17)
B4 Mo1 Se2 97.2(2)
C14 Mo1 Se2 114.23(17)
C16 Mo1 Se2 97.97(18)
C18 Mo1 Se2 147.73(17)
C17 Mo1 Se2 132.65(17)
C15 Mo1 Se2 88.85(18)
Se1 Mo1 Se2 106.08(3)
B4 Mo1 Fe1 46.1(2)
C14 Mo1 Fe1 164.74(17)
C16 Mo1 Fe1 110.93(17)
C18 Mo1 Fe1 151.84(16)
C17 Mo1 Fe1 120.70(16)
C15 Mo1 Fe1 130.03(18)
Se1 Mo1 Fe1 96.48(3)
Se2 Mo1 Fe1 53.56(3)
B4 Mo1 Fe2 47.5(2)
C14 Mo1 Fe2 142.16(17)
C16 Mo1 Fe2 139.44(17)
C18 Mo1 Fe2 114.90(17)
C17 Mo1 Fe2 114.11(16)
C15 Mo1 Fe2 173.03(17)
Se1 Mo1 Fe2 53.50(3)
Se2 Mo1 Fe2 97.28(3)
Fe1 Mo1 Fe2 53.09(3)
B4 Mo1 Mo2 95.9(2)
C14 Mo1 Mo2 123.18(15)
C16 Mo1 Mo2 150.91(18)
C18 Mo1 Mo2 142.05(16)
C17 Mo1 Mo2 173.34(17)
C15 Mo1 Mo2 126.67(16)
Se1 Mo1 Mo2 53.38(2)
Se2 Mo1 Mo2 53.53(2)
Fe1 Mo1 Mo2 59.52(2)
Fe2 Mo1 Mo2 60.16(2)
B2 Mo2 C24 149.4(3)
B2 Mo2 C28 117.1(3)
C24 Mo2 C28 35.0(2)
B2 Mo2 C25 132.4(3)
C24 Mo2 C25 35.0(2)
C28 Mo2 C25 57.8(2)
B2 Mo2 C26 99.8(3)
C24 Mo2 C26 57.5(2)
C28 Mo2 C26 57.4(2)
C25 Mo2 C26 34.1(2)
B2 Mo2 Se1 100.3(2)
C24 Mo2 Se1 103.4(2)
C28 Mo2 Se1 137.79(18)
C25 Mo2 Se1 83.00(17)
C26 Mo2 Se1 99.40(18)
B2 Mo2 Se2 97.83(19)
C24 Mo2 Se2 93.04(16)
C28 Mo2 Se2 86.75(15)
C25 Mo2 Se2 126.64(17)
C26 Mo2 Se2 144.13(16)
Se1 Mo2 Se2 107.79(3)
B2 Mo2 C27 91.9(3)
C24 Mo2 C27 57.7(2)
C28 Mo2 C27 34.7(2)
C25 Mo2 C27 57.1(2)
C26 Mo2 C27 34.2(2)
Se1 Mo2 C27 133.59(16)
Se2 Mo2 C27 114.65(16)
B2 Mo2 Fe1 47.86(19)
C24 Mo2 Fe1 145.21(17)
C28 Mo2 Fe1 122.68(17)
C25 Mo2 Fe1 179.40(18)
C26 Mo2 Fe1 146.32(18)
Se1 Mo2 Fe1 96.43(3)
Se2 Mo2 Fe1 53.36(3)
C27 Mo2 Fe1 123.50(16)
B2 Mo2 Fe2 49.3(2)
C24 Mo2 Fe2 156.5(2)
C28 Mo2 Fe2 166.17(19)
C25 Mo2 Fe2 127.06(16)
C26 Mo2 Fe2 117.95(16)
Se1 Mo2 Fe2 53.37(3)
Se2 Mo2 Fe2 97.19(3)
C27 Mo2 Fe2 133.70(16)
Fe1 Mo2 Fe2 52.56(3)
B2 Mo2 Mo1 97.3(2)
C24 Mo2 Mo1 112.14(18)
C28 Mo2 Mo1 131.85(16)
C25 Mo2 Mo1 120.90(18)
C26 Mo2 Mo1 151.00(19)
Se1 Mo2 Mo1 54.34(2)
Se2 Mo2 Mo1 54.31(2)
C27 Mo2 Mo1 166.47(16)
Fe1 Mo2 Mo1 58.54(3)
Fe2 Mo2 Mo1 59.30(2)
Fe2 Se1 Mo2 72.74(3)
Fe2 Se1 Mo1 71.50(3)
Mo2 Se1 Mo1 72.27(3)
Fe1 Se2 Mo2 71.52(3)
Fe1 Se2 Mo1 70.26(3)
Mo2 Se2 Mo1 72.16(3)
C1 Fe1 B4 101.1(3)
C1 Fe1 B1 118.7(3)
B4 Fe1 B1 86.9(3)
C1 Fe1 B2 145.7(3)
B4 Fe1 B2 109.7(3)
B1 Fe1 B2 50.6(3)
C1 Fe1 Se2 87.7(2)
B4 Fe1 Se2 100.8(2)
B1 Fe1 Se2 150.7(2)
B2 Fe1 Se2 100.6(2)
C1 Fe1 Fe2 151.3(2)
B4 Fe1 Fe2 53.9(2)
B1 Fe1 Fe2 53.6(2)
B2 Fe1 Fe2 55.8(2)
Se2 Fe1 Fe2 109.05(4)
C1 Fe1 Fe4 91.7(2)
B4 Fe1 Fe4 48.0(2)
B1 Fe1 Fe4 50.8(2)
B2 Fe1 Fe4 97.8(2)
Se2 Fe1 Fe4 148.06(5)
Fe2 Fe1 Fe4 61.64(3)
C1 Fe1 Mo1 110.9(2)
B4 Fe1 Mo1 47.2(2)
B1 Fe1 Mo1 117.7(3)
B2 Fe1 Mo1 101.2(2)
Se2 Fe1 Mo1 56.18(3)
Fe2 Fe1 Mo1 64.67(3)
Fe4 Fe1 Mo1 94.74(4)
C1 Fe1 Mo2 140.5(2)
B4 Fe1 Mo2 98.9(2)
B1 Fe1 Mo2 95.9(2)
B2 Fe1 Mo2 49.0(2)
Se2 Fe1 Mo2 55.13(3)
Fe2 Fe1 Mo2 64.87(3)
Fe4 Fe1 Mo2 126.51(4)
Mo1 Fe1 Mo2 61.94(3)
C1 Fe1 Fe5 98.0(2)
B4 Fe1 Fe5 132.7(2)
B1 Fe1 Fe5 46.1(3)
B2 Fe1 Fe5 49.6(2)
Se2 Fe1 Fe5 122.87(4)
Fe2 Fe1 Fe5 92.14(4)
Fe4 Fe1 Fe5 88.85(4)
Mo1 Fe1 Fe5 150.71(4)
Mo2 Fe1 Fe5 92.79(3)
C2 Fe2 B1 129.9(3)
C2 Fe2 B4 97.9(3)
B1 Fe2 B4 83.4(3)
C2 Fe2 B3 79.8(3)
B1 Fe2 B3 51.0(3)
B4 Fe2 B3 99.8(3)
C2 Fe2 B2 158.3(3)
B1 Fe2 B2 48.8(3)
B4 Fe2 B2 103.1(3)
B3 Fe2 B2 91.1(3)
C2 Fe2 Se1 82.6(2)
B1 Fe2 Se1 147.0(2)
B4 Fe2 Se1 99.3(2)
B3 Fe2 Se1 155.5(2)
B2 Fe2 Se1 99.2(2)
C2 Fe2 Fe1 148.1(2)
B1 Fe2 Fe1 51.8(2)
B4 Fe2 Fe1 50.6(2)
B3 Fe2 Fe1 98.7(2)
B2 Fe2 Fe1 52.44(19)
Se1 Fe2 Fe1 105.24(4)
C2 Fe2 Fe4 94.5(2)
B1 Fe2 Fe4 50.6(2)
B4 Fe2 Fe4 47.7(2)
B3 Fe2 Fe4 52.6(2)
B2 Fe2 Fe4 95.6(2)
Se1 Fe2 Fe4 146.37(5)
Fe1 Fe2 Fe4 61.74(3)
C2 Fe2 Fe3 110.3(2)
B1 Fe2 Fe3 48.4(2)
B4 Fe2 Fe3 131.7(2)
B3 Fe2 Fe3 51.0(2)
B2 Fe2 Fe3 50.4(2)
Se1 Fe2 Fe3 121.93(4)
Fe1 Fe2 Fe3 91.94(4)
Fe4 Fe2 Fe3 90.61(4)
C2 Fe2 Mo1 101.6(2)
B1 Fe2 Mo1 113.5(2)
B4 Fe2 Mo1 45.9(2)
B3 Fe2 Mo1 145.8(2)
B2 Fe2 Mo1 97.0(2)
Se1 Fe2 Mo1 55.00(3)
Fe1 Fe2 Mo1 62.23(3)
Fe4 Fe2 Mo1 93.40(3)
Fe3 Fe2 Mo1 147.45(4)
C2 Fe2 Mo2 136.1(2)
B1 Fe2 Mo2 93.2(2)
B4 Fe2 Mo2 95.0(2)
B3 Fe2 Mo2 138.5(2)
B2 Fe2 Mo2 47.7(2)
Se1 Fe2 Mo2 53.89(3)
Fe1 Fe2 Mo2 62.57(3)
Fe4 Fe2 Mo2 124.31(4)
Fe3 Fe2 Mo2 90.85(4)
Mo1 Fe2 Mo2 60.55(2)
C3 Fe3 C5 91.1(3)
C3 Fe3 C4 96.7(3)
C5 Fe3 C4 93.9(3)
C3 Fe3 B1 112.6(3)
C5 Fe3 B1 123.4(3)
C4 Fe3 B1 130.1(3)
C3 Fe3 B2 89.7(3)
C5 Fe3 B2 171.0(3)
C4 Fe3 B2 94.9(3)
B1 Fe3 B2 48.4(3)
C3 Fe3 B3 89.1(3)
C5 Fe3 B3 82.0(3)
C4 Fe3 B3 172.9(3)
B1 Fe3 B3 49.9(3)
B2 Fe3 B3 89.1(3)
C3 Fe3 Fe5 140.5(2)
C5 Fe3 Fe5 128.3(2)
C4 Fe3 Fe5 83.5(2)
B1 Fe3 Fe5 48.1(2)
B2 Fe3 Fe5 51.1(2)
B3 Fe3 Fe5 94.5(2)
C3 Fe3 Fe6 141.6(2)
C5 Fe3 Fe6 79.2(2)
C4 Fe3 Fe6 120.8(2)
B1 Fe3 Fe6 50.0(2)
B2 Fe3 Fe6 94.67(19)
B3 Fe3 Fe6 52.9(2)
Fe5 Fe3 Fe6 59.47(3)
C3 Fe3 Fe2 64.9(2)
C5 Fe3 Fe2 122.9(2)
C4 Fe3 Fe2 137.4(2)
B1 Fe3 Fe2 47.7(2)
B2 Fe3 Fe2 49.9(2)
B3 Fe3 Fe2 49.1(2)
Fe5 Fe3 Fe2 88.39(4)
Fe6 Fe3 Fe2 89.35(4)
C7 Fe4 C6 95.4(3)
C7 Fe4 B4 109.8(3)
C6 Fe4 B4 117.9(3)
C7 Fe4 B1 118.0(3)
C6 Fe4 B1 129.7(3)
B4 Fe4 B1 86.5(3)
C7 Fe4 B3 144.8(3)
C6 Fe4 B3 79.8(3)
B4 Fe4 B3 103.0(3)
B1 Fe4 B3 50.9(3)
C7 Fe4 Fe2 154.0(2)
C6 Fe4 Fe2 109.3(2)
B4 Fe4 Fe2 51.4(2)
B1 Fe4 Fe2 50.9(2)
B3 Fe4 Fe2 52.1(2)
C7 Fe4 Fe1 97.8(2)
C6 Fe4 Fe1 164.1(2)
B4 Fe4 Fe1 48.8(2)
B1 Fe4 Fe1 49.4(2)
B3 Fe4 Fe1 94.3(2)
Fe2 Fe4 Fe1 56.62(3)
C7 Fe4 Fe6 95.0(2)
C6 Fe4 Fe6 95.7(2)
B4 Fe4 Fe6 134.8(2)
B1 Fe4 Fe6 48.3(2)
B3 Fe4 Fe6 51.5(2)
Fe2 Fe4 Fe6 90.77(4)
Fe1 Fe4 Fe6 91.94(4)
C8 Fe5 C9 90.4(3)
C8 Fe5 C10 93.0(4)
C9 Fe5 C10 95.5(4)
C8 Fe5 B1 118.2(3)
C9 Fe5 B1 103.3(3)
C10 Fe5 B1 142.9(3)
C8 Fe5 B2 78.7(3)
C9 Fe5 B2 135.5(3)
C10 Fe5 B2 127.8(3)
B1 Fe5 B2 49.6(3)
C8 Fe5 Fe6 164.6(2)
C9 Fe5 Fe6 83.1(2)
C10 Fe5 Fe6 101.5(3)
B1 Fe5 Fe6 50.7(2)
B2 Fe5 Fe6 96.1(2)
C8 Fe5 Fe3 123.6(2)
C9 Fe5 Fe3 143.1(2)
C10 Fe5 Fe3 96.5(3)
B1 Fe5 Fe3 50.5(2)
B2 Fe5 Fe3 52.2(2)
Fe6 Fe5 Fe3 60.27(3)
C8 Fe5 Fe1 75.2(3)
C9 Fe5 Fe1 88.1(3)
C10 Fe5 Fe1 167.7(3)
B1 Fe5 Fe1 46.2(2)
B2 Fe5 Fe1 47.3(2)
Fe6 Fe5 Fe1 90.61(4)
Fe3 Fe5 Fe1 87.46(4)
C11 Fe6 C12 92.9(3)
C11 Fe6 C13 91.6(3)
C12 Fe6 C13 93.1(3)
C11 Fe6 B1 115.9(3)
C12 Fe6 B1 126.0(3)
C13 Fe6 B1 127.8(3)
C11 Fe6 B3 132.1(3)
C12 Fe6 B3 133.9(3)
C13 Fe6 B3 78.6(3)
B1 Fe6 B3 49.7(3)
C11 Fe6 Fe5 101.7(2)
C12 Fe6 Fe5 83.1(2)
C13 Fe6 Fe5 166.4(2)
B1 Fe6 Fe5 48.5(2)
B3 Fe6 Fe5 94.6(2)
C11 Fe6 Fe3 161.5(2)
C12 Fe6 Fe3 88.9(2)
C13 Fe6 Fe3 106.8(2)
B1 Fe6 Fe3 50.1(2)
B3 Fe6 Fe3 52.20(19)
Fe5 Fe6 Fe3 60.26(3)
C11 Fe6 Fe4 86.1(2)
C12 Fe6 Fe4 171.0(2)
C13 Fe6 Fe4 95.8(3)
B1 Fe6 Fe4 47.6(2)
B3 Fe6 Fe4 49.43(19)
Fe5 Fe6 Fe4 88.39(4)
Fe3 Fe6 Fe4 89.27(4)
B2 B1 B3 118.9(5)
B2 B1 Fe5 69.0(4)
B3 B1 Fe5 139.7(5)
B2 B1 Fe1 66.2(4)
B3 B1 Fe1 132.5(6)
Fe5 B1 Fe1 87.7(3)
B2 B1 Fe4 137.2(6)
B3 B1 Fe4 67.1(4)
Fe5 B1 Fe4 136.8(4)
Fe1 B1 Fe4 79.8(3)
B2 B1 Fe2 68.4(4)
B3 B1 Fe2 66.3(4)
Fe5 B1 Fe2 137.4(4)
Fe1 B1 Fe2 74.7(3)
Fe4 B1 Fe2 78.6(3)
B2 B1 Fe6 138.6(6)
B3 B1 Fe6 68.8(4)
Fe5 B1 Fe6 80.8(3)
Fe1 B1 Fe6 141.9(4)
Fe4 B1 Fe6 84.1(3)
Fe2 B1 Fe6 135.2(4)
B2 B1 Fe3 68.4(4)
B3 B1 Fe3 68.0(3)
Fe5 B1 Fe3 81.4(3)
Fe1 B1 Fe3 134.2(4)
Fe4 B1 Fe3 135.1(4)
Fe2 B1 Fe3 83.8(3)
Fe6 B1 Fe3 79.9(3)
B1 B2 Fe1 63.2(3)
B1 B2 Mo2 137.4(5)
Fe1 B2 Mo2 83.2(3)
B1 B2 Fe5 61.4(4)
Fe1 B2 Fe5 83.1(3)
Mo2 B2 Fe5 143.0(4)
B1 B2 Fe2 62.8(4)
Fe1 B2 Fe2 71.7(2)
Mo2 B2 Fe2 83.0(3)
Fe5 B2 Fe2 124.2(4)
B1 B2 Fe3 63.2(4)
Fe1 B2 Fe3 126.1(4)
Mo2 B2 Fe3 137.6(4)
Fe5 B2 Fe3 76.7(3)
Fe2 B2 Fe3 79.7(3)
B1 B3 Fe2 62.6(4)
B1 B3 Fe4 62.0(3)
Fe2 B3 Fe4 75.2(3)
B1 B3 Fe3 62.1(4)
Fe2 B3 Fe3 79.9(3)
Fe4 B3 Fe3 124.1(4)
B1 B3 Fe6 61.4(4)
Fe2 B3 Fe6 124.1(4)
Fe4 B3 Fe6 79.1(3)
Fe3 B3 Fe6 74.9(3)
B1 B3 H3 179.8
Fe2 B3 H3 117.5
Fe4 B3 H3 118.1
Fe3 B3 H3 117.8
Fe6 B3 H3 118.4
Fe4 B4 Fe1 83.2(3)
Fe4 B4 Mo1 165.5(4)
Fe1 B4 Mo1 86.7(3)
Fe4 B4 Fe2 80.9(3)
Fe1 B4 Fe2 75.5(3)
Mo1 B4 Fe2 86.6(3)
O1 C1 Fe1 177.5(7)
O2 C2 Fe2 176.0(6)
O3 C3 Fe3 167.1(6)
O4 C4 Fe3 174.0(7)
O5 C5 Fe3 174.6(6)
O6 C6 Fe4 178.4(7)
O7 C7 Fe4 177.3(7)
O8 C8 Fe5 171.0(7)
O9 C9 Fe5 174.6(7)
O10 C10 Fe5 176.7(8)
O11 C11 Fe6 174.5(6)
O12 C12 Fe6 172.0(6)
O13 C13 Fe6 177.0(7)
C15 C14 C18 109.5(5)
C15 C14 C19 126.3(6)
C18 C14 C19 123.7(6)
C15 C14 Mo1 73.5(4)
C18 C14 Mo1 72.7(4)
C19 C14 Mo1 127.0(5)
C14 C15 C16 107.4(6)
C14 C15 C20 126.0(6)
C16 C15 C20 126.5(6)
C14 C15 Mo1 71.5(4)
C16 C15 Mo1 71.5(4)
C20 C15 Mo1 125.5(5)
C15 C16 C17 107.9(6)
C15 C16 C21 125.9(6)
C17 C16 C21 126.1(6)
C15 C16 Mo1 73.1(4)
C17 C16 Mo1 72.6(4)
C21 C16 Mo1 122.5(5)
C18 C17 C16 108.4(6)
C18 C17 C22 125.2(6)
C16 C17 C22 125.3(6)
C18 C17 Mo1 72.3(4)
C16 C17 Mo1 71.7(4)
C22 C17 Mo1 131.3(5)
C17 C18 C14 106.9(6)
C17 C18 C23 126.9(6)
C14 C18 C23 125.8(6)
C17 C18 Mo1 72.5(4)
C14 C18 Mo1 71.6(4)
C23 C18 Mo1 127.0(5)
C14 C19 H19A 109.5
C14 C19 H19B 109.5
H19A C19 H19B 109.5
C14 C19 H19C 109.5
H19A C19 H19C 109.5
H19B C19 H19C 109.5
C15 C20 H20A 109.5
C15 C20 H20B 109.5
H20A C20 H20B 109.5
C15 C20 H20C 109.5
H20A C20 H20C 109.5
H20B C20 H20C 109.5
C16 C21 H21A 109.5
C16 C21 H21B 109.5
H21A C21 H21B 109.5
C16 C21 H21C 109.5
H21A C21 H21C 109.5
H21B C21 H21C 109.5
C17 C22 H22A 109.5
C17 C22 H22B 109.5
H22A C22 H22B 109.5
C17 C22 H22C 109.5
H22A C22 H22C 109.5
H22B C22 H22C 109.5
C18 C23 H23A 109.5
C18 C23 H23B 109.5
H23A C23 H23B 109.5
C18 C23 H23C 109.5
H23A C23 H23C 109.5
H23B C23 H23C 109.5
C28 C24 C25 107.9(6)
C28 C24 C29 126.5(6)
C25 C24 C29 125.3(7)
C28 C24 Mo2 73.0(4)
C25 C24 Mo2 74.0(4)
C29 C24 Mo2 124.2(4)
C26 C25 C24 107.6(6)
C26 C25 C30 127.0(6)
C24 C25 C30 124.9(7)
C26 C25 Mo2 73.0(3)
C24 C25 Mo2 71.0(3)
C30 C25 Mo2 127.7(5)
C25 C26 C27 109.2(6)
C25 C26 C31 124.8(7)
C27 C26 C31 125.0(7)
C25 C26 Mo2 72.8(4)
C27 C26 Mo2 73.5(3)
C31 C26 Mo2 129.2(4)
C26 C27 C28 107.4(6)
C26 C27 C32 124.6(6)
C28 C27 C32 126.5(7)
C26 C27 Mo2 72.3(4)
C28 C27 Mo2 70.9(4)
C32 C27 Mo2 133.2(5)
C24 C28 C27 108.0(6)
C24 C28 C33 123.5(6)
C27 C28 C33 127.7(7)
C24 C28 Mo2 72.0(4)
C27 C28 Mo2 74.4(4)
C33 C28 Mo2 127.5(4)
C24 C29 H29A 109.5
C24 C29 H29B 109.5
H29A C29 H29B 109.5
C24 C29 H29C 109.5
H29A C29 H29C 109.5
H29B C29 H29C 109.5
C25 C30 H30A 109.5
C25 C30 H30B 109.5
H30A C30 H30B 109.5
C25 C30 H30C 109.5
H30A C30 H30C 109.5
H30B C30 H30C 109.5
C26 C31 H31A 109.5
C26 C31 H31B 109.5
H31A C31 H31B 109.5
C26 C31 H31C 109.5
H31A C31 H31C 109.5
H31B C31 H31C 109.5
C27 C32 H32A 109.5
C27 C32 H32B 109.5
H32A C32 H32B 109.5
C27 C32 H32C 109.5
H32A C32 H32C 109.5
H32B C32 H32C 109.5
C28 C33 H33A 109.5
C28 C33 H33B 109.5
H33A C33 H33B 109.5
C28 C33 H33C 109.5
H33A C33 H33C 109.5
H33B C33 H33C 109.5

loop_
_geom_bond_atom_site_label_1
_geom_bond_atom_site_label_2
_geom_bond_distance
Mo1 B4 2.036(8)
Mo1 C14 2.312(6)
Mo1 C16 2.317(6)
Mo1 C18 2.326(7)
Mo1 C17 2.328(7)
Mo1 C15 2.338(6)
Mo1 Se1 2.4434(8)
Mo1 Se2 2.4441(9)
Mo1 Fe1 2.7689(12)
Mo1 Fe2 2.8285(11)
Mo1 Mo2 2.8645(8)
Mo2 B2 2.126(8)
Mo2 C24 2.363(6)
Mo2 C28 2.375(6)
Mo2 C25 2.403(6)
Mo2 C26 2.405(6)
Mo2 Se1 2.4138(9)
Mo2 Se2 2.4198(8)
Mo2 C27 2.422(7)
Mo2 Fe1 2.7973(10)
Mo2 Fe2 2.8534(10)
Se1 Fe2 2.3977(11)
Se2 Fe1 2.3665(11)
Fe1 C1 1.802(7)
Fe1 B4 1.999(9)
Fe1 B1 2.038(8)
Fe1 B2 2.089(7)
Fe1 Fe2 2.5022(13)
Fe1 Fe4 2.6392(13)
Fe1 Fe5 2.8210(14)
Fe2 C2 1.824(8)
Fe2 B1 2.087(9)
Fe2 B4 2.088(7)
Fe2 B3 2.152(8)
Fe2 B2 2.181(8)
Fe2 Fe4 2.6369(12)
Fe2 Fe3 2.8036(14)
Fe3 C3 1.773(8)
Fe3 C5 1.779(7)
Fe3 C4 1.791(9)
Fe3 B1 2.109(8)
Fe3 B2 2.196(8)
Fe3 B3 2.213(8)
Fe3 Fe5 2.7044(13)
Fe3 Fe6 2.7047(13)
Fe4 C7 1.790(8)
Fe4 C6 1.807(8)
Fe4 B4 1.975(8)
Fe4 B1 2.078(8)
Fe4 B3 2.167(8)
Fe4 Fe6 2.8018(14)
Fe5 C8 1.760(8)
Fe5 C9 1.773(7)
Fe5 C10 1.779(9)
Fe5 B1 2.035(9)
Fe5 B2 2.164(8)
Fe5 Fe6 2.6827(13)
Fe6 C11 1.769(7)
Fe6 C12 1.787(8)
Fe6 C13 1.793(8)
Fe6 B1 2.103(8)
Fe6 B3 2.233(9)
O1 C1 1.144(7)
O2 C2 1.118(8)
O3 C3 1.163(8)
O4 C4 1.135(9)
O5 C5 1.136(7)
O6 C6 1.134(8)
O7 C7 1.146(7)
O8 C8 1.144(8)
O9 C9 1.149(7)
O10 C10 1.142(9)
O11 C11 1.142(7)
O12 C12 1.118(8)
O13 C13 1.137(8)
B1 B2 1.765(11)
B1 B3 1.827(12)
B3 H3 1.1200
C14 C15 1.398(9)
C14 C18 1.423(9)
C14 C19 1.519(8)
C15 C16 1.417(9)
C15 C20 1.496(9)
C16 C17 1.424(9)
C16 C21 1.519(9)
C17 C18 1.407(9)
C17 C22 1.525(9)
C18 C23 1.491(9)
C19 H19A 0.9800
C19 H19B 0.9800
C19 H19C 0.9800
C20 H20A 0.9800
C20 H20B 0.9800
C20 H20C 0.9800
C21 H21A 0.9800
C21 H21B 0.9800
C21 H21C 0.9800
C22 H22A 0.9800
C22 H22B 0.9800
C22 H22C 0.9800
C23 H23A 0.9800
C23 H23B 0.9800
C23 H23C 0.9800
C24 C28 1.426(10)
C24 C25 1.432(9)
C24 C29 1.509(9)
C25 C26 1.410(10)
C25 C30 1.493(9)
C26 C27 1.419(9)
C26 C31 1.516(9)
C27 C28 1.430(9)
C27 C32 1.476(10)
C28 C33 1.488(9)
C29 H29A 0.9800
C29 H29B 0.9800
C29 H29C 0.9800
C30 H30A 0.9800
C30 H30B 0.9800
C30 H30C 0.9800
C31 H31A 0.9800
C31 H31B 0.9800
C31 H31C 0.9800
C32 H32A 0.9800
C32 H32B 0.9800
C32 H32C 0.9800
C33 H33A 0.9800
C33 H33B 0.9800
C33 H33C 0.9800

loop_
_geom_torsion_atom_site_label_1
_geom_torsion_atom_site_label_2
_geom_torsion_atom_site_label_3
_geom_torsion_atom_site_label_4
_geom_torsion
B4 Mo1 Mo2 B2 -0.2(3)
C14 Mo1 Mo2 B2 -168.3(3)
C16 Mo1 Mo2 B2 107.5(4)
C18 Mo1 Mo2 B2 -125.9(3)
C17 Mo1 Mo2 B2 -64.5(14)
C15 Mo1 Mo2 B2 148.9(3)
Se1 Mo1 Mo2 B2 -97.5(2)
Se2 Mo1 Mo2 B2 94.4(2)
Fe1 Mo1 Mo2 B2 29.4(2)
Fe2 Mo1 Mo2 B2 -32.9(2)
B4 Mo1 Mo2 C24 -171.9(3)
C14 Mo1 Mo2 C24 20.1(3)
C16 Mo1 Mo2 C24 -64.1(4)
C18 Mo1 Mo2 C24 62.5(3)
C17 Mo1 Mo2 C24 123.9(14)
C15 Mo1 Mo2 C24 -22.7(3)
Se1 Mo1 Mo2 C24 90.9(2)
Se2 Mo1 Mo2 C24 -77.2(2)
Fe1 Mo1 Mo2 C24 -142.2(2)
Fe2 Mo1 Mo2 C24 155.5(2)
B4 Mo1 Mo2 C28 -137.2(3)
C14 Mo1 Mo2 C28 54.7(3)
C16 Mo1 Mo2 C28 -29.4(4)
C18 Mo1 Mo2 C28 97.1(4)
C17 Mo1 Mo2 C28 158.6(14)
C15 Mo1 Mo2 C28 11.9(3)
Se1 Mo1 Mo2 C28 125.5(2)
Se2 Mo1 Mo2 C28 -42.5(2)
Fe1 Mo1 Mo2 C28 -107.6(2)
Fe2 Mo1 Mo2 C28 -169.8(2)
B4 Mo1 Mo2 C25 150.1(3)
C14 Mo1 Mo2 C25 -18.0(3)
C16 Mo1 Mo2 C25 -102.1(4)
C18 Mo1 Mo2 C25 24.4(3)
C17 Mo1 Mo2 C25 85.9(14)
C15 Mo1 Mo2 C25 -60.8(3)
Se1 Mo1 Mo2 C25 52.82(19)
Se2 Mo1 Mo2 C25 -115.24(19)
Fe1 Mo1 Mo2 C25 179.72(19)
Fe2 Mo1 Mo2 C25 117.48(19)
B4 Mo1 Mo2 C26 125.7(4)
C14 Mo1 Mo2 C26 -42.4(4)
C16 Mo1 Mo2 C26 -126.6(5)
C18 Mo1 Mo2 C26 0.0(4)
C17 Mo1 Mo2 C26 61.4(14)
C15 Mo1 Mo2 C26 -85.2(4)
Se1 Mo1 Mo2 C26 28.4(3)
Se2 Mo1 Mo2 C26 -139.7(3)
Fe1 Mo1 Mo2 C26 155.3(3)
Fe2 Mo1 Mo2 C26 93.0(3)
B4 Mo1 Mo2 Se1 97.3(2)
C14 Mo1 Mo2 Se1 -70.8(2)
C16 Mo1 Mo2 Se1 -155.0(3)
C18 Mo1 Mo2 Se1 -28.4(3)
C17 Mo1 Mo2 Se1 33.0(14)
C15 Mo1 Mo2 Se1 -113.6(2)
Se2 Mo1 Mo2 Se1 -168.06(3)
Fe1 Mo1 Mo2 Se1 126.91(3)
Fe2 Mo1 Mo2 Se1 64.66(3)
B4 Mo1 Mo2 Se2 -94.7(2)
C14 Mo1 Mo2 Se2 97.3(2)
C16 Mo1 Mo2 Se2 13.1(3)
C18 Mo1 Mo2 Se2 139.6(3)
C17 Mo1 Mo2 Se2 -158.9(14)
C15 Mo1 Mo2 Se2 54.4(2)
Se1 Mo1 Mo2 Se2 168.06(3)
Fe1 Mo1 Mo2 Se2 -65.04(3)
Fe2 Mo1 Mo2 Se2 -127.28(3)
B4 Mo1 Mo2 C27 -132.5(7)
C14 Mo1 Mo2 C27 59.4(7)
C16 Mo1 Mo2 C27 -24.7(8)
C18 Mo1 Mo2 C27 101.8(8)
C17 Mo1 Mo2 C27 163.3(16)
C15 Mo1 Mo2 C27 16.6(7)
Se1 Mo1 Mo2 C27 130.2(7)
Se2 Mo1 Mo2 C27 -37.8(7)
Fe1 Mo1 Mo2 C27 -102.9(7)
Fe2 Mo1 Mo2 C27 -165.1(7)
B4 Mo1 Mo2 Fe1 -29.6(2)
C14 Mo1 Mo2 Fe1 162.3(2)
C16 Mo1 Mo2 Fe1 78.1(3)
C18 Mo1 Mo2 Fe1 -155.3(3)
C17 Mo1 Mo2 Fe1 -93.9(14)
C15 Mo1 Mo2 Fe1 119.5(2)
Se1 Mo1 Mo2 Fe1 -126.91(3)
Se2 Mo1 Mo2 Fe1 65.04(3)
Fe2 Mo1 Mo2 Fe1 -62.25(3)
B4 Mo1 Mo2 Fe2 32.6(2)
C14 Mo1 Mo2 Fe2 -135.5(2)
C16 Mo1 Mo2 Fe2 140.4(3)
C18 Mo1 Mo2 Fe2 -93.1(3)
C17 Mo1 Mo2 Fe2 -31.6(14)
C15 Mo1 Mo2 Fe2 -178.3(2)
Se1 Mo1 Mo2 Fe2 -64.66(3)
Se2 Mo1 Mo2 Fe2 127.28(3)
Fe1 Mo1 Mo2 Fe2 62.25(3)
B2 Mo2 Se1 Fe2 16.1(2)
C24 Mo2 Se1 Fe2 176.61(17)
C28 Mo2 Se1 Fe2 168.9(2)
C25 Mo2 Se1 Fe2 147.98(17)
C26 Mo2 Se1 Fe2 117.97(17)
Se2 Mo2 Se1 Fe2 -85.71(3)
C27 Mo2 Se1 Fe2 118.7(2)
Fe1 Mo2 Se1 Fe2 -32.20(3)
Mo1 Mo2 Se1 Fe2 -75.55(3)
B2 Mo2 Se1 Mo1 91.6(2)
C24 Mo2 Se1 Mo1 -107.84(16)
C28 Mo2 Se1 Mo1 -115.5(2)
C25 Mo2 Se1 Mo1 -136.47(17)
C26 Mo2 Se1 Mo1 -166.49(17)
Se2 Mo2 Se1 Mo1 -10.17(3)
C27 Mo2 Se1 Mo1 -165.7(2)
Fe1 Mo2 Se1 Mo1 43.35(3)
Fe2 Mo2 Se1 Mo1 75.55(3)
B4 Mo1 Se1 Fe2 -13.2(2)
C14 Mo1 Se1 Fe2 -155.43(17)
C16 Mo1 Se1 Fe2 -127.9(3)
C18 Mo1 Se1 Fe2 -119.82(17)
C17 Mo1 Se1 Fe2 -98.56(19)
C15 Mo1 Se1 Fe2 -171.4(2)
Se2 Mo1 Se1 Fe2 87.18(4)
Fe1 Mo1 Se1 Fe2 33.30(4)
Mo2 Mo1 Se1 Fe2 77.21(3)
B4 Mo1 Se1 Mo2 -90.4(2)
C14 Mo1 Se1 Mo2 127.36(17)
C16 Mo1 Se1 Mo2 154.9(3)
C18 Mo1 Se1 Mo2 162.97(16)
C17 Mo1 Se1 Mo2 -175.77(19)
C15 Mo1 Se1 Mo2 111.4(2)
Se2 Mo1 Se1 Mo2 9.97(3)
Fe1 Mo1 Se1 Mo2 -43.91(3)
Fe2 Mo1 Se1 Mo2 -77.21(3)
B2 Mo2 Se2 Fe1 -18.8(2)
C24 Mo2 Se2 Fe1 -170.2(2)
C28 Mo2 Se2 Fe1 -135.74(19)
C25 Mo2 Se2 Fe1 179.2(2)
C26 Mo2 Se2 Fe1 -137.8(3)
Se1 Mo2 Se2 Fe1 84.71(4)
C27 Mo2 Se2 Fe1 -114.55(18)
Fe2 Mo2 Se2 Fe1 30.95(4)
Mo1 Mo2 Se2 Fe1 74.54(3)
B2 Mo2 Se2 Mo1 -93.4(2)
C24 Mo2 Se2 Mo1 115.3(2)
C28 Mo2 Se2 Mo1 149.72(19)
C25 Mo2 Se2 Mo1 104.7(2)
C26 Mo2 Se2 Mo1 147.6(3)
Se1 Mo2 Se2 Mo1 10.17(3)
C27 Mo2 Se2 Mo1 170.91(17)
Fe1 Mo2 Se2 Mo1 -74.54(3)
Fe2 Mo2 Se2 Mo1 -43.59(3)
B4 Mo1 Se2 Fe1 15.7(2)
C14 Mo1 Se2 Fe1 169.35(17)
C16 Mo1 Se2 Fe1 110.18(17)
C18 Mo1 Se2 Fe1 152.0(3)
C17 Mo1 Se2 Fe1 100.5(2)
C15 Mo1 Se2 Fe1 144.54(16)
Se1 Mo1 Se2 Fe1 -86.17(3)
Fe2 Mo1 Se2 Fe1 -32.13(3)
Mo2 Mo1 Se2 Fe1 -76.21(3)
B4 Mo1 Se2 Mo2 92.0(2)
C14 Mo1 Se2 Mo2 -114.43(16)
C16 Mo1 Se2 Mo2 -173.61(17)
C18 Mo1 Se2 Mo2 -131.8(3)
C17 Mo1 Se2 Mo2 176.7(2)
C15 Mo1 Se2 Mo2 -139.25(16)
Se1 Mo1 Se2 Mo2 -9.95(3)
Fe1 Mo1 Se2 Mo2 76.21(3)
Fe2 Mo1 Se2 Mo2 44.09(3)
Mo2 Se2 Fe1 C1 165.8(2)
Mo1 Se2 Fe1 C1 -117.1(2)
Mo2 Se2 Fe1 B4 -93.3(2)
Mo1 Se2 Fe1 B4 -16.2(2)
Mo2 Se2 Fe1 B1 10.0(5)
Mo1 Se2 Fe1 B1 87.1(5)
Mo2 Se2 Fe1 B2 19.3(2)
Mo1 Se2 Fe1 B2 96.4(2)
Mo2 Se2 Fe1 Fe2 -37.99(4)
Mo1 Se2 Fe1 Fe2 39.11(4)
Mo2 Se2 Fe1 Fe4 -104.66(8)
Mo1 Se2 Fe1 Fe4 -27.56(8)
Mo2 Se2 Fe1 Mo1 -77.10(3)
Mo1 Se2 Fe1 Mo2 77.10(3)
Mo2 Se2 Fe1 Fe5 67.69(5)
Mo1 Se2 Fe1 Fe5 144.78(5)
B4 Mo1 Fe1 C1 -85.9(3)
C14 Mo1 Fe1 C1 32.4(6)
C16 Mo1 Fe1 C1 -12.2(3)
C18 Mo1 Fe1 C1 -75.8(4)
C17 Mo1 Fe1 C1 -50.6(3)
C15 Mo1 Fe1 C1 22.9(3)
Se1 Mo1 Fe1 C1 177.4(2)
Se2 Mo1 Fe1 C1 72.1(2)
Fe2 Mo1 Fe1 C1 -149.1(2)
Mo2 Mo1 Fe1 C1 137.1(2)
C14 Mo1 Fe1 B4 118.3(7)
C16 Mo1 Fe1 B4 73.7(3)
C18 Mo1 Fe1 B4 10.1(4)
C17 Mo1 Fe1 B4 35.3(3)
C15 Mo1 Fe1 B4 108.8(3)
Se1 Mo1 Fe1 B4 -96.7(3)
Se2 Mo1 Fe1 B4 158.1(3)
Fe2 Mo1 Fe1 B4 -63.2(3)
Mo2 Mo1 Fe1 B4 -136.9(3)
B4 Mo1 Fe1 B1 55.4(4)
C14 Mo1 Fe1 B1 173.7(6)
C16 Mo1 Fe1 B1 129.1(3)
C18 Mo1 Fe1 B1 65.5(4)
C17 Mo1 Fe1 B1 90.7(3)
C15 Mo1 Fe1 B1 164.2(3)
Se1 Mo1 Fe1 B1 -41.3(2)
Se2 Mo1 Fe1 B1 -146.5(2)
Fe2 Mo1 Fe1 B1 -7.8(2)
Mo2 Mo1 Fe1 B1 -81.5(2)
B4 Mo1 Fe1 B2 106.6(3)
C14 Mo1 Fe1 B2 -135.1(6)
C16 Mo1 Fe1 B2 -179.7(3)
C18 Mo1 Fe1 B2 116.7(4)
C17 Mo1 Fe1 B2 141.9(3)
C15 Mo1 Fe1 B2 -144.6(3)
Se1 Mo1 Fe1 B2 9.9(2)
Se2 Mo1 Fe1 B2 -95.3(2)
Fe2 Mo1 Fe1 B2 43.4(2)
Mo2 Mo1 Fe1 B2 -30.3(2)
B4 Mo1 Fe1 Se2 -158.1(3)
C14 Mo1 Fe1 Se2 -39.8(6)
C16 Mo1 Fe1 Se2 -84.39(19)
C18 Mo1 Fe1 Se2 -148.0(3)
C17 Mo1 Fe1 Se2 -122.75(19)
C15 Mo1 Fe1 Se2 -49.2(2)
Se1 Mo1 Fe1 Se2 105.23(3)
Fe2 Mo1 Fe1 Se2 138.72(4)
Mo2 Mo1 Fe1 Se2 64.99(3)
B4 Mo1 Fe1 Fe2 63.2(3)
C14 Mo1 Fe1 Fe2 -178.5(6)
C16 Mo1 Fe1 Fe2 136.89(19)
C18 Mo1 Fe1 Fe2 73.3(3)
C17 Mo1 Fe1 Fe2 98.53(19)
C15 Mo1 Fe1 Fe2 172.0(2)
Se1 Mo1 Fe1 Fe2 -33.50(3)
Se2 Mo1 Fe1 Fe2 -138.72(4)
Mo2 Mo1 Fe1 Fe2 -73.73(3)
B4 Mo1 Fe1 Fe4 7.7(3)
C14 Mo1 Fe1 Fe4 126.0(6)
C16 Mo1 Fe1 Fe4 81.39(19)
C18 Mo1 Fe1 Fe4 17.8(3)
C17 Mo1 Fe1 Fe4 43.03(19)
C15 Mo1 Fe1 Fe4 116.5(2)
Se1 Mo1 Fe1 Fe4 -88.99(4)
Se2 Mo1 Fe1 Fe4 165.78(4)
Fe2 Mo1 Fe1 Fe4 -55.49(3)
Mo2 Mo1 Fe1 Fe4 -129.23(4)
B4 Mo1 Fe1 Mo2 136.9(3)
C14 Mo1 Fe1 Mo2 -104.8(6)
C16 Mo1 Fe1 Mo2 -149.38(18)
C18 Mo1 Fe1 Mo2 147.1(3)
C17 Mo1 Fe1 Mo2 172.26(19)
C15 Mo1 Fe1 Mo2 -114.2(2)
Se1 Mo1 Fe1 Mo2 40.24(3)
Se2 Mo1 Fe1 Mo2 -64.99(3)
Fe2 Mo1 Fe1 Mo2 73.73(3)
B4 Mo1 Fe1 Fe5 103.8(3)
C14 Mo1 Fe1 Fe5 -137.9(6)
C16 Mo1 Fe1 Fe5 177.5(2)
C18 Mo1 Fe1 Fe5 113.9(4)
C17 Mo1 Fe1 Fe5 139.1(2)
C15 Mo1 Fe1 Fe5 -147.4(2)
Se1 Mo1 Fe1 Fe5 7.12(9)
Se2 Mo1 Fe1 Fe5 -98.11(9)
Fe2 Mo1 Fe1 Fe5 40.61(8)
Mo2 Mo1 Fe1 Fe5 -33.12(8)
B2 Mo2 Fe1 C1 131.7(5)
C24 Mo2 Fe1 C1 -5.4(5)
C28 Mo2 Fe1 C1 33.2(4)
C25 Mo2 Fe1 C1 -112(16)
C26 Mo2 Fe1 C1 112.1(5)
Se1 Mo2 Fe1 C1 -130.1(4)
Se2 Mo2 Fe1 C1 -22.7(4)
C27 Mo2 Fe1 C1 74.8(4)
Fe2 Mo2 Fe1 C1 -162.7(4)
Mo1 Mo2 Fe1 C1 -89.3(4)
B2 Mo2 Fe1 B4 -108.5(4)
C24 Mo2 Fe1 B4 114.4(4)
C28 Mo2 Fe1 B4 153.0(3)
C25 Mo2 Fe1 B4 7(16)
C26 Mo2 Fe1 B4 -128.1(4)
Se1 Mo2 Fe1 B4 -10.3(2)
Se2 Mo2 Fe1 B4 97.1(2)
C27 Mo2 Fe1 B4 -165.4(3)
Fe2 Mo2 Fe1 B4 -42.9(2)
Mo1 Mo2 Fe1 B4 30.5(2)
B2 Mo2 Fe1 B1 -20.7(4)
C24 Mo2 Fe1 B1 -157.8(4)
C28 Mo2 Fe1 B1 -119.2(3)
C25 Mo2 Fe1 B1 95(16)
C26 Mo2 Fe1 B1 -40.3(4)
Se1 Mo2 Fe1 B1 77.5(3)
Se2 Mo2 Fe1 B1 -175.1(3)
C27 Mo2 Fe1 B1 -77.6(3)
Fe2 Mo2 Fe1 B1 44.9(3)
Mo1 Mo2 Fe1 B1 118.3(3)
C24 Mo2 Fe1 B2 -137.1(4)
C28 Mo2 Fe1 B2 -98.6(3)
C25 Mo2 Fe1 B2 116(16)
C26 Mo2 Fe1 B2 -19.6(4)
Se1 Mo2 Fe1 B2 98.1(3)
Se2 Mo2 Fe1 B2 -154.4(3)
C27 Mo2 Fe1 B2 -56.9(3)
Fe2 Mo2 Fe1 B2 65.5(3)
Mo1 Mo2 Fe1 B2 139.0(3)
B2 Mo2 Fe1 Se2 154.4(3)
C24 Mo2 Fe1 Se2 17.3(3)
C28 Mo2 Fe1 Se2 55.9(2)
C25 Mo2 Fe1 Se2 -90(16)
C26 Mo2 Fe1 Se2 134.8(3)
Se1 Mo2 Fe1 Se2 -107.42(4)
C27 Mo2 Fe1 Se2 97.53(19)
Fe2 Mo2 Fe1 Se2 -140.01(5)
Mo1 Mo2 Fe1 Se2 -66.60(3)
B2 Mo2 Fe1 Fe2 -65.5(3)
C24 Mo2 Fe1 Fe2 157.3(3)
C28 Mo2 Fe1 Fe2 -164.1(2)
C25 Mo2 Fe1 Fe2 50(16)
C26 Mo2 Fe1 Fe2 -85.2(3)
Se1 Mo2 Fe1 Fe2 32.59(4)
Se2 Mo2 Fe1 Fe2 140.01(5)
C27 Mo2 Fe1 Fe2 -122.45(19)
Mo1 Mo2 Fe1 Fe2 73.42(3)
B2 Mo2 Fe1 Fe4 -65.1(3)
C24 Mo2 Fe1 Fe4 157.8(3)
C28 Mo2 Fe1 Fe4 -163.7(2)
C25 Mo2 Fe1 Fe4 51(16)
C26 Mo2 Fe1 Fe4 -84.7(3)
Se1 Mo2 Fe1 Fe4 33.02(6)
Se2 Mo2 Fe1 Fe4 140.44(7)
C27 Mo2 Fe1 Fe4 -122.02(19)
Fe2 Mo2 Fe1 Fe4 0.43(5)
Mo1 Mo2 Fe1 Fe4 73.85(5)
B2 Mo2 Fe1 Mo1 -139.0(3)
C24 Mo2 Fe1 Mo1 83.9(3)
C28 Mo2 Fe1 Mo1 122.5(2)
C25 Mo2 Fe1 Mo1 -23(16)
C26 Mo2 Fe1 Mo1 -158.6(3)
Se1 Mo2 Fe1 Mo1 -40.83(3)
Se2 Mo2 Fe1 Mo1 66.60(3)
C27 Mo2 Fe1 Mo1 164.13(19)
Fe2 Mo2 Fe1 Mo1 -73.42(3)
B2 Mo2 Fe1 Fe5 25.5(3)
C24 Mo2 Fe1 Fe5 -111.6(3)
C28 Mo2 Fe1 Fe5 -73.1(2)
C25 Mo2 Fe1 Fe5 141(16)
C26 Mo2 Fe1 Fe5 5.9(3)
Se1 Mo2 Fe1 Fe5 123.65(3)
Se2 Mo2 Fe1 Fe5 -128.93(4)
C27 Mo2 Fe1 Fe5 -31.40(19)
Fe2 Mo2 Fe1 Fe5 91.06(4)
Mo1 Mo2 Fe1 Fe5 164.48(4)
Mo2 Se1 Fe2 C2 -173.7(2)
Mo1 Se1 Fe2 C2 109.7(2)
Mo2 Se1 Fe2 B1 -2.8(4)
Mo1 Se1 Fe2 B1 -79.4(4)
Mo2 Se1 Fe2 B4 89.4(2)
Mo1 Se1 Fe2 B4 12.9(2)
Mo2 Se1 Fe2 B3 -129.5(5)
Mo1 Se1 Fe2 B3 154.0(5)
Mo2 Se1 Fe2 B2 -15.6(2)
Mo1 Se1 Fe2 B2 -92.2(2)
Mo2 Se1 Fe2 Fe1 37.85(4)
Mo1 Se1 Fe2 Fe1 -38.73(4)
Mo2 Se1 Fe2 Fe4 99.38(9)
Mo1 Se1 Fe2 Fe4 22.81(8)
Mo2 Se1 Fe2 Fe3 -64.33(5)
Mo1 Se1 Fe2 Fe3 -140.91(5)
Mo2 Se1 Fe2 Mo1 76.57(3)
Mo1 Se1 Fe2 Mo2 -76.57(3)
C1 Fe1 Fe2 C2 22.2(6)
B4 Fe1 Fe2 C2 -11.0(5)
B1 Fe1 Fe2 C2 106.2(5)
B2 Fe1 Fe2 C2 169.3(5)
Se2 Fe1 Fe2 C2 -100.7(4)
Fe4 Fe1 Fe2 C2 45.8(4)
Mo1 Fe1 Fe2 C2 -65.2(4)
Mo2 Fe1 Fe2 C2 -134.6(4)
Fe5 Fe1 Fe2 C2 133.3(4)
C1 Fe1 Fe2 B1 -83.9(5)
B4 Fe1 Fe2 B1 -117.2(4)
B2 Fe1 Fe2 B1 63.1(4)
Se2 Fe1 Fe2 B1 153.1(3)
Fe4 Fe1 Fe2 B1 -60.4(3)
Mo1 Fe1 Fe2 B1 -171.4(3)
Mo2 Fe1 Fe2 B1 119.2(3)
Fe5 Fe1 Fe2 B1 27.2(3)
C1 Fe1 Fe2 B4 33.3(5)
B1 Fe1 Fe2 B4 117.2(4)
B2 Fe1 Fe2 B4 -179.7(4)
Se2 Fe1 Fe2 B4 -89.7(3)
Fe4 Fe1 Fe2 B4 56.8(3)
Mo1 Fe1 Fe2 B4 -54.2(3)
Mo2 Fe1 Fe2 B4 -123.6(3)
Fe5 Fe1 Fe2 B4 144.4(3)
C1 Fe1 Fe2 B3 -62.4(5)
B4 Fe1 Fe2 B3 -95.7(3)
B1 Fe1 Fe2 B3 21.5(4)
B2 Fe1 Fe2 B3 84.7(3)
Se2 Fe1 Fe2 B3 174.7(2)
Fe4 Fe1 Fe2 B3 -38.8(2)
Mo1 Fe1 Fe2 B3 -149.9(2)
Mo2 Fe1 Fe2 B3 140.8(2)
Fe5 Fe1 Fe2 B3 48.7(2)
C1 Fe1 Fe2 B2 -147.1(5)
B4 Fe1 Fe2 B2 179.7(4)
B1 Fe1 Fe2 B2 -63.1(4)
Se2 Fe1 Fe2 B2 90.0(3)
Fe4 Fe1 Fe2 B2 -123.5(3)
Mo1 Fe1 Fe2 B2 125.4(3)
Mo2 Fe1 Fe2 B2 56.1(3)
Fe5 Fe1 Fe2 B2 -36.0(3)
C1 Fe1 Fe2 Se1 122.9(5)
B4 Fe1 Fe2 Se1 89.6(3)
B1 Fe1 Fe2 Se1 -153.2(3)
B2 Fe1 Fe2 Se1 -90.0(3)
Se2 Fe1 Fe2 Se1 -0.05(6)
Fe4 Fe1 Fe2 Se1 146.45(5)
Mo1 Fe1 Fe2 Se1 35.39(4)
Mo2 Fe1 Fe2 Se1 -33.95(4)
Fe5 Fe1 Fe2 Se1 -126.02(4)
C1 Fe1 Fe2 Fe4 -23.6(5)
B4 Fe1 Fe2 Fe4 -56.8(3)
B1 Fe1 Fe2 Fe4 60.4(3)
B2 Fe1 Fe2 Fe4 123.5(3)
Se2 Fe1 Fe2 Fe4 -146.49(5)
Mo1 Fe1 Fe2 Fe4 -111.05(4)
Mo2 Fe1 Fe2 Fe4 179.61(4)
Fe5 Fe1 Fe2 Fe4 87.53(4)
C1 Fe1 Fe2 Fe3 -113.2(5)
B4 Fe1 Fe2 Fe3 -146.5(3)
B1 Fe1 Fe2 Fe3 -29.3(3)
B2 Fe1 Fe2 Fe3 33.9(3)
Se2 Fe1 Fe2 Fe3 123.85(4)
Fe4 Fe1 Fe2 Fe3 -89.66(4)
Mo1 Fe1 Fe2 Fe3 159.29(4)
Mo2 Fe1 Fe2 Fe3 89.95(3)
Fe5 Fe1 Fe2 Fe3 -2.13(4)
C1 Fe1 Fe2 Mo1 87.5(5)
B4 Fe1 Fe2 Mo1 54.2(3)
B1 Fe1 Fe2 Mo1 171.4(3)
B2 Fe1 Fe2 Mo1 -125.4(3)
Se2 Fe1 Fe2 Mo1 -35.44(4)
Fe4 Fe1 Fe2 Mo1 111.05(4)
Mo2 Fe1 Fe2 Mo1 -69.34(2)
Fe5 Fe1 Fe2 Mo1 -161.42(4)
C1 Fe1 Fe2 Mo2 156.8(5)
B4 Fe1 Fe2 Mo2 123.6(3)
B1 Fe1 Fe2 Mo2 -119.2(3)
B2 Fe1 Fe2 Mo2 -56.1(3)
Se2 Fe1 Fe2 Mo2 33.90(4)
Fe4 Fe1 Fe2 Mo2 -179.61(4)
Mo1 Fe1 Fe2 Mo2 69.34(2)
Fe5 Fe1 Fe2 Mo2 -92.08(3)
B4 Mo1 Fe2 C2 89.9(4)
C14 Mo1 Fe2 C2 -29.9(3)
C16 Mo1 Fe2 C2 71.7(3)
C18 Mo1 Fe2 C2 0.6(3)
C17 Mo1 Fe2 C2 39.4(3)
C15 Mo1 Fe2 C2 31.7(14)
Se1 Mo1 Fe2 C2 -72.3(2)
Se2 Mo1 Fe2 C2 -176.9(2)
Fe1 Mo1 Fe2 C2 150.7(2)
Mo2 Mo1 Fe2 C2 -136.8(2)
B4 Mo1 Fe2 B1 -53.5(4)
C14 Mo1 Fe2 B1 -173.3(3)
C16 Mo1 Fe2 B1 -71.7(4)
C18 Mo1 Fe2 B1 -142.8(3)
C17 Mo1 Fe2 B1 -104.0(3)
C15 Mo1 Fe2 B1 -111.7(14)
Se1 Mo1 Fe2 B1 144.3(2)
Se2 Mo1 Fe2 B1 39.7(2)
Fe1 Mo1 Fe2 B1 7.3(2)
Mo2 Mo1 Fe2 B1 79.8(2)
C14 Mo1 Fe2 B4 -119.8(4)
C16 Mo1 Fe2 B4 -18.2(4)
C18 Mo1 Fe2 B4 -89.3(4)
C17 Mo1 Fe2 B4 -50.5(4)
C15 Mo1 Fe2 B4 -58.2(15)
Se1 Mo1 Fe2 B4 -162.2(3)
Se2 Mo1 Fe2 B4 93.2(3)
Fe1 Mo1 Fe2 B4 60.8(3)
Mo2 Mo1 Fe2 B4 133.3(3)
B4 Mo1 Fe2 B3 1.1(5)
C14 Mo1 Fe2 B3 -118.8(5)
C16 Mo1 Fe2 B3 -17.1(5)
C18 Mo1 Fe2 B3 -88.2(5)
C17 Mo1 Fe2 B3 -49.4(5)
C15 Mo1 Fe2 B3 -57.1(15)
Se1 Mo1 Fe2 B3 -161.1(4)
Se2 Mo1 Fe2 B3 94.2(4)
Fe1 Mo1 Fe2 B3 61.9(4)
Mo2 Mo1 Fe2 B3 134.4(4)
B4 Mo1 Fe2 B2 -101.4(4)
C14 Mo1 Fe2 B2 138.8(3)
C16 Mo1 Fe2 B2 -119.6(3)
C18 Mo1 Fe2 B2 169.3(3)
C17 Mo1 Fe2 B2 -151.9(3)
C15 Mo1 Fe2 B2 -159.6(14)
Se1 Mo1 Fe2 B2 96.38(19)
Se2 Mo1 Fe2 B2 -8.26(19)
Fe1 Mo1 Fe2 B2 -40.61(19)
Mo2 Mo1 Fe2 B2 31.90(19)
B4 Mo1 Fe2 Se1 162.2(3)
C14 Mo1 Fe2 Se1 42.4(3)
C16 Mo1 Fe2 Se1 144.0(3)
C18 Mo1 Fe2 Se1 72.91(18)
C17 Mo1 Fe2 Se1 111.70(18)
C15 Mo1 Fe2 Se1 104.0(14)
Se2 Mo1 Fe2 Se1 -104.64(3)
Fe1 Mo1 Fe2 Se1 -136.99(4)
Mo2 Mo1 Fe2 Se1 -64.48(3)
B4 Mo1 Fe2 Fe1 -60.8(3)
C14 Mo1 Fe2 Fe1 179.4(3)
C16 Mo1 Fe2 Fe1 -79.0(3)
C18 Mo1 Fe2 Fe1 -150.10(18)
C17 Mo1 Fe2 Fe1 -111.31(18)
C15 Mo1 Fe2 Fe1 -119.0(14)
Se1 Mo1 Fe2 Fe1 136.99(4)
Se2 Mo1 Fe2 Fe1 32.34(3)
Mo2 Mo1 Fe2 Fe1 72.51(3)
B4 Mo1 Fe2 Fe4 -5.4(3)
C14 Mo1 Fe2 Fe4 -125.2(3)
C16 Mo1 Fe2 Fe4 -23.6(3)
C18 Mo1 Fe2 Fe4 -94.67(18)
C17 Mo1 Fe2 Fe4 -55.88(18)
C15 Mo1 Fe2 Fe4 -63.6(14)
Se1 Mo1 Fe2 Fe4 -167.58(5)
Se2 Mo1 Fe2 Fe4 87.77(4)
Fe1 Mo1 Fe2 Fe4 55.43(4)
Mo2 Mo1 Fe2 Fe4 127.94(4)
B4 Mo1 Fe2 Fe3 -101.9(3)
C14 Mo1 Fe2 Fe3 138.3(3)
C16 Mo1 Fe2 Fe3 -120.1(3)
C18 Mo1 Fe2 Fe3 168.83(18)
C17 Mo1 Fe2 Fe3 -152.38(19)
C15 Mo1 Fe2 Fe3 -160.1(14)
Se1 Mo1 Fe2 Fe3 95.92(8)
Se2 Mo1 Fe2 Fe3 -8.72(8)
Fe1 Mo1 Fe2 Fe3 -41.06(7)
Mo2 Mo1 Fe2 Fe3 31.45(7)
B4 Mo1 Fe2 Mo2 -133.3(3)
C14 Mo1 Fe2 Mo2 106.9(3)
C16 Mo1 Fe2 Mo2 -151.5(3)
C18 Mo1 Fe2 Mo2 137.39(18)
C17 Mo1 Fe2 Mo2 176.18(18)
C15 Mo1 Fe2 Mo2 168.5(14)
Se1 Mo1 Fe2 Mo2 64.48(3)
Se2 Mo1 Fe2 Mo2 -40.17(3)
Fe1 Mo1 Fe2 Mo2 -72.51(3)
B2 Mo2 Fe2 C2 -149.9(4)
C24 Mo2 Fe2 C2 0.7(5)
C28 Mo2 Fe2 C2 -138.2(7)
C25 Mo2 Fe2 C2 -32.2(4)
C26 Mo2 Fe2 C2 -71.5(4)
Se1 Mo2 Fe2 C2 9.0(3)
Se2 Mo2 Fe2 C2 115.9(3)
C27 Mo2 Fe2 C2 -109.5(4)
Fe1 Mo2 Fe2 C2 147.2(3)
Mo1 Mo2 Fe2 C2 75.3(3)
B2 Mo2 Fe2 B1 19.5(3)
C24 Mo2 Fe2 B1 170.2(5)
C28 Mo2 Fe2 B1 31.2(7)
C25 Mo2 Fe2 B1 137.2(3)
C26 Mo2 Fe2 B1 97.9(3)
Se1 Mo2 Fe2 B1 178.5(2)
Se2 Mo2 Fe2 B1 -74.7(2)
C27 Mo2 Fe2 B1 59.9(3)
Fe1 Mo2 Fe2 B1 -43.4(2)
Mo1 Mo2 Fe2 B1 -115.3(2)
B2 Mo2 Fe2 B4 103.2(3)
C24 Mo2 Fe2 B4 -106.2(5)
C28 Mo2 Fe2 B4 114.9(7)
C25 Mo2 Fe2 B4 -139.1(3)
C26 Mo2 Fe2 B4 -178.4(3)
Se1 Mo2 Fe2 B4 -97.9(2)
Se2 Mo2 Fe2 B4 9.0(2)
C27 Mo2 Fe2 B4 143.6(3)
Fe1 Mo2 Fe2 B4 40.3(2)
Mo1 Mo2 Fe2 B4 -31.7(2)
B2 Mo2 Fe2 B3 -7.8(4)
C24 Mo2 Fe2 B3 142.8(5)
C28 Mo2 Fe2 B3 3.9(7)
C25 Mo2 Fe2 B3 109.9(4)
C26 Mo2 Fe2 B3 70.6(4)
Se1 Mo2 Fe2 B3 151.1(3)
Se2 Mo2 Fe2 B3 -102.0(3)
C27 Mo2 Fe2 B3 32.6(4)
Fe1 Mo2 Fe2 B3 -70.7(3)
Mo1 Mo2 Fe2 B3 -142.7(3)
C24 Mo2 Fe2 B2 150.7(5)
C28 Mo2 Fe2 B2 11.7(7)
C25 Mo2 Fe2 B2 117.7(3)
C26 Mo2 Fe2 B2 78.4(3)
Se1 Mo2 Fe2 B2 159.0(3)
Se2 Mo2 Fe2 B2 -94.2(3)
C27 Mo2 Fe2 B2 40.4(3)
Fe1 Mo2 Fe2 B2 -62.9(3)
Mo1 Mo2 Fe2 B2 -134.8(3)
B2 Mo2 Fe2 Se1 -159.0(3)
C24 Mo2 Fe2 Se1 -8.3(4)
C28 Mo2 Fe2 Se1 -147.3(6)
C25 Mo2 Fe2 Se1 -41.3(2)
C26 Mo2 Fe2 Se1 -80.6(2)
Se2 Mo2 Fe2 Se1 106.86(4)
C27 Mo2 Fe2 Se1 -118.6(2)
Fe1 Mo2 Fe2 Se1 138.17(4)
Mo1 Mo2 Fe2 Se1 66.21(3)
B2 Mo2 Fe2 Fe1 62.9(3)
C24 Mo2 Fe2 Fe1 -146.5(4)
C28 Mo2 Fe2 Fe1 74.6(6)
C25 Mo2 Fe2 Fe1 -179.4(2)
C26 Mo2 Fe2 Fe1 141.3(2)
Se1 Mo2 Fe2 Fe1 -138.17(4)
Se2 Mo2 Fe2 Fe1 -31.31(4)
C27 Mo2 Fe2 Fe1 103.3(2)
Mo1 Mo2 Fe2 Fe1 -71.96(3)
B2 Mo2 Fe2 Fe4 62.4(3)
C24 Mo2 Fe2 Fe4 -146.9(4)
C28 Mo2 Fe2 Fe4 74.2(6)
C25 Mo2 Fe2 Fe4 -179.8(2)
C26 Mo2 Fe2 Fe4 140.9(2)
Se1 Mo2 Fe2 Fe4 -138.59(6)
Se2 Mo2 Fe2 Fe4 -31.73(6)
C27 Mo2 Fe2 Fe4 102.9(2)
Fe1 Mo2 Fe2 Fe4 -0.42(5)
Mo1 Mo2 Fe2 Fe4 -72.37(5)
B2 Mo2 Fe2 Fe3 -28.9(3)
C24 Mo2 Fe2 Fe3 121.8(4)
C28 Mo2 Fe2 Fe3 -17.2(6)
C25 Mo2 Fe2 Fe3 88.8(2)
C26 Mo2 Fe2 Fe3 49.5(2)
Se1 Mo2 Fe2 Fe3 130.09(4)
Se2 Mo2 Fe2 Fe3 -123.05(3)
C27 Mo2 Fe2 Fe3 11.5(2)
Fe1 Mo2 Fe2 Fe3 -91.74(4)
Mo1 Mo2 Fe2 Fe3 -163.70(4)
B2 Mo2 Fe2 Mo1 134.8(3)
C24 Mo2 Fe2 Mo1 -74.5(4)
C28 Mo2 Fe2 Mo1 146.5(6)
C25 Mo2 Fe2 Mo1 -107.5(2)
C26 Mo2 Fe2 Mo1 -146.8(2)
Se1 Mo2 Fe2 Mo1 -66.21(3)
Se2 Mo2 Fe2 Mo1 40.64(3)
C27 Mo2 Fe2 Mo1 175.2(2)
Fe1 Mo2 Fe2 Mo1 71.96(3)
C2 Fe2 Fe3 C3 55.4(3)
B1 Fe2 Fe3 C3 -178.7(4)
B4 Fe2 Fe3 C3 177.3(4)
B3 Fe2 Fe3 C3 112.6(4)
B2 Fe2 Fe3 C3 -112.8(3)
Se1 Fe2 Fe3 C3 -38.5(2)
Fe1 Fe2 Fe3 C3 -147.8(2)
Fe4 Fe2 Fe3 C3 150.5(2)
Mo1 Fe2 Fe3 C3 -112.2(3)
Mo2 Fe2 Fe3 C3 -85.2(2)
C2 Fe2 Fe3 C5 -18.4(3)
B1 Fe2 Fe3 C5 107.4(4)
B4 Fe2 Fe3 C5 103.4(4)
B3 Fe2 Fe3 C5 38.7(4)
B2 Fe2 Fe3 C5 173.3(4)
Se1 Fe2 Fe3 C5 -112.4(3)
Fe1 Fe2 Fe3 C5 138.3(3)
Fe4 Fe2 Fe3 C5 76.6(3)
Mo1 Fe2 Fe3 C5 173.9(3)
Mo2 Fe2 Fe3 C5 -159.1(3)
C2 Fe2 Fe3 C4 126.9(4)
B1 Fe2 Fe3 C4 -107.3(4)
B4 Fe2 Fe3 C4 -111.3(4)
B3 Fe2 Fe3 C4 -176.0(4)
B2 Fe2 Fe3 C4 -41.4(4)
Se1 Fe2 Fe3 C4 33.0(3)
Fe1 Fe2 Fe3 C4 -76.4(3)
Fe4 Fe2 Fe3 C4 -138.1(3)
Mo1 Fe2 Fe3 C4 -40.8(4)
Mo2 Fe2 Fe3 C4 -13.8(3)
C2 Fe2 Fe3 B1 -125.8(4)
B4 Fe2 Fe3 B1 -4.0(4)
B3 Fe2 Fe3 B1 -68.7(4)
B2 Fe2 Fe3 B1 65.9(4)
Se1 Fe2 Fe3 B1 140.2(3)
Fe1 Fe2 Fe3 B1 30.9(3)
Fe4 Fe2 Fe3 B1 -30.8(3)
Mo1 Fe2 Fe3 B1 66.5(3)
Mo2 Fe2 Fe3 B1 93.5(3)
C2 Fe2 Fe3 B2 168.3(3)
B1 Fe2 Fe3 B2 -65.9(4)
B4 Fe2 Fe3 B2 -69.9(4)
B3 Fe2 Fe3 B2 -134.6(4)
Se1 Fe2 Fe3 B2 74.3(3)
Fe1 Fe2 Fe3 B2 -35.0(2)
Fe4 Fe2 Fe3 B2 -96.7(2)
Mo1 Fe2 Fe3 B2 0.6(3)
Mo2 Fe2 Fe3 B2 27.6(2)
C2 Fe2 Fe3 B3 -57.2(4)
B1 Fe2 Fe3 B3 68.7(4)
B4 Fe2 Fe3 B3 64.7(4)
B2 Fe2 Fe3 B3 134.6(4)
Se1 Fe2 Fe3 B3 -151.1(3)
Fe1 Fe2 Fe3 B3 99.6(3)
Fe4 Fe2 Fe3 B3 37.9(3)
Mo1 Fe2 Fe3 B3 135.2(3)
Mo2 Fe2 Fe3 B3 162.2(3)
C2 Fe2 Fe3 Fe5 -154.5(2)
B1 Fe2 Fe3 Fe5 -28.7(3)
B4 Fe2 Fe3 Fe5 -32.7(3)
B3 Fe2 Fe3 Fe5 -97.4(3)
B2 Fe2 Fe3 Fe5 37.2(2)
Se1 Fe2 Fe3 Fe5 111.54(5)
Fe1 Fe2 Fe3 Fe5 2.22(4)
Fe4 Fe2 Fe3 Fe5 -59.52(4)
Mo1 Fe2 Fe3 Fe5 37.78(8)
Mo2 Fe2 Fe3 Fe5 64.80(3)
C2 Fe2 Fe3 Fe6 -95.1(2)
B1 Fe2 Fe3 Fe6 30.8(3)
B4 Fe2 Fe3 Fe6 26.8(3)
B3 Fe2 Fe3 Fe6 -37.9(3)
B2 Fe2 Fe3 Fe6 96.7(2)
Se1 Fe2 Fe3 Fe6 171.02(5)
Fe1 Fe2 Fe3 Fe6 61.69(4)
Fe4 Fe2 Fe3 Fe6 -0.05(4)
Mo1 Fe2 Fe3 Fe6 97.25(7)
Mo2 Fe2 Fe3 Fe6 124.28(3)
C2 Fe2 Fe4 C7 -146.5(6)
B1 Fe2 Fe4 C7 73.3(6)
B4 Fe2 Fe4 C7 -49.9(6)
B3 Fe2 Fe4 C7 139.9(6)
B2 Fe2 Fe4 C7 52.8(6)
Se1 Fe2 Fe4 C7 -63.2(6)
Fe1 Fe2 Fe4 C7 11.2(6)
Fe3 Fe2 Fe4 C7 103.1(6)
Mo1 Fe2 Fe4 C7 -44.6(6)
Mo2 Fe2 Fe4 C7 11.6(6)
C2 Fe2 Fe4 C6 14.2(3)
B1 Fe2 Fe4 C6 -126.0(4)
B4 Fe2 Fe4 C6 110.9(4)
B3 Fe2 Fe4 C6 -59.3(4)
B2 Fe2 Fe4 C6 -146.5(3)
Se1 Fe2 Fe4 C6 97.6(3)
Fe1 Fe2 Fe4 C6 171.9(3)
Fe3 Fe2 Fe4 C6 -96.2(3)
Mo1 Fe2 Fe4 C6 116.1(3)
Mo2 Fe2 Fe4 C6 172.3(3)
C2 Fe2 Fe4 B4 -96.7(4)
B1 Fe2 Fe4 B4 123.2(4)
B3 Fe2 Fe4 B4 -170.2(4)
B2 Fe2 Fe4 B4 102.7(4)
Se1 Fe2 Fe4 B4 -13.3(3)
Fe1 Fe2 Fe4 B4 61.0(3)
Fe3 Fe2 Fe4 B4 152.9(3)
Mo1 Fe2 Fe4 B4 5.2(3)
Mo2 Fe2 Fe4 B4 61.5(3)
C2 Fe2 Fe4 B1 140.2(4)
B4 Fe2 Fe4 B1 -123.2(4)
B3 Fe2 Fe4 B1 66.6(4)
B2 Fe2 Fe4 B1 -20.5(3)
Se1 Fe2 Fe4 B1 -136.5(3)
Fe1 Fe2 Fe4 B1 -62.1(3)
Fe3 Fe2 Fe4 B1 29.8(3)
Mo1 Fe2 Fe4 B1 -117.9(3)
Mo2 Fe2 Fe4 B1 -61.7(3)
C2 Fe2 Fe4 B3 73.6(4)
B1 Fe2 Fe4 B3 -66.6(4)
B4 Fe2 Fe4 B3 170.2(4)
B2 Fe2 Fe4 B3 -87.1(4)
Se1 Fe2 Fe4 B3 156.9(3)
Fe1 Fe2 Fe4 B3 -128.7(3)
Fe3 Fe2 Fe4 B3 -36.9(3)
Mo1 Fe2 Fe4 B3 175.4(3)
Mo2 Fe2 Fe4 B3 -128.3(3)
C2 Fe2 Fe4 Fe1 -157.7(2)
B1 Fe2 Fe4 Fe1 62.1(3)
B4 Fe2 Fe4 Fe1 -61.0(3)
B3 Fe2 Fe4 Fe1 128.7(3)
B2 Fe2 Fe4 Fe1 41.6(2)
Se1 Fe2 Fe4 Fe1 -74.36(9)
Fe3 Fe2 Fe4 Fe1 91.87(4)
Mo1 Fe2 Fe4 Fe1 -55.82(3)
Mo2 Fe2 Fe4 Fe1 0.42(5)
C2 Fe2 Fe4 Fe6 110.5(2)
B1 Fe2 Fe4 Fe6 -29.7(3)
B4 Fe2 Fe4 Fe6 -152.9(3)
B3 Fe2 Fe4 Fe6 36.9(3)
B2 Fe2 Fe4 Fe6 -50.2(2)
Se1 Fe2 Fe4 Fe6 -166.18(8)
Fe1 Fe2 Fe4 Fe6 -91.82(4)
Fe3 Fe2 Fe4 Fe6 0.05(4)
Mo1 Fe2 Fe4 Fe6 -147.64(4)
Mo2 Fe2 Fe4 Fe6 -91.40(5)
C1 Fe1 Fe4 C7 -6.1(3)
B4 Fe1 Fe4 C7 -109.6(4)
B1 Fe1 Fe4 C7 120.5(4)
B2 Fe1 Fe4 C7 140.8(3)
Se2 Fe1 Fe4 C7 -94.6(3)
Fe2 Fe1 Fe4 C7 -175.1(2)
Mo1 Fe1 Fe4 C7 -117.2(2)
Mo2 Fe1 Fe4 C7 -175.5(2)
Fe5 Fe1 Fe4 C7 91.9(2)
C1 Fe1 Fe4 C6 139.9(9)
B4 Fe1 Fe4 C6 36.4(9)
B1 Fe1 Fe4 C6 -93.5(9)
B2 Fe1 Fe4 C6 -73.2(9)
Se2 Fe1 Fe4 C6 51.5(9)
Fe2 Fe1 Fe4 C6 -29.1(8)
Mo1 Fe1 Fe4 C6 28.8(8)
Mo2 Fe1 Fe4 C6 -29.5(8)
Fe5 Fe1 Fe4 C6 -122.1(8)
C1 Fe1 Fe4 B4 103.5(3)
B1 Fe1 Fe4 B4 -129.9(4)
B2 Fe1 Fe4 B4 -109.6(3)
Se2 Fe1 Fe4 B4 15.1(3)
Fe2 Fe1 Fe4 B4 -65.4(3)
Mo1 Fe1 Fe4 B4 -7.6(3)
Mo2 Fe1 Fe4 B4 -65.9(3)
Fe5 Fe1 Fe4 B4 -158.5(3)
C1 Fe1 Fe4 B1 -126.6(4)
B4 Fe1 Fe4 B1 129.9(4)
B2 Fe1 Fe4 B1 20.3(4)
Se2 Fe1 Fe4 B1 145.0(3)
Fe2 Fe1 Fe4 B1 64.5(3)
Mo1 Fe1 Fe4 B1 122.3(3)
Mo2 Fe1 Fe4 B1 64.0(3)
Fe5 Fe1 Fe4 B1 -28.6(3)
C1 Fe1 Fe4 B3 -152.9(3)
B4 Fe1 Fe4 B3 103.6(3)
B1 Fe1 Fe4 B3 -26.4(4)
B2 Fe1 Fe4 B3 -6.0(3)
Se2 Fe1 Fe4 B3 118.6(2)
Fe2 Fe1 Fe4 B3 38.1(2)
Mo1 Fe1 Fe4 B3 95.9(2)
Mo2 Fe1 Fe4 B3 37.7(2)
Fe5 Fe1 Fe4 B3 -54.9(2)
C1 Fe1 Fe4 Fe2 168.9(2)
B4 Fe1 Fe4 Fe2 65.4(3)
B1 Fe1 Fe4 Fe2 -64.5(3)
B2 Fe1 Fe4 Fe2 -44.1(2)
Se2 Fe1 Fe4 Fe2 80.51(8)
Mo1 Fe1 Fe4 Fe2 57.83(3)
Mo2 Fe1 Fe4 Fe2 -0.44(5)
Fe5 Fe1 Fe4 Fe2 -93.06(4)
C1 Fe1 Fe4 Fe6 -101.4(2)
B4 Fe1 Fe4 Fe6 155.1(3)
B1 Fe1 Fe4 Fe6 25.2(3)
B2 Fe1 Fe4 Fe6 45.5(2)
Se2 Fe1 Fe4 Fe6 170.16(8)
Fe2 Fe1 Fe4 Fe6 89.64(4)
Mo1 Fe1 Fe4 Fe6 147.47(3)
Mo2 Fe1 Fe4 Fe6 89.20(5)
Fe5 Fe1 Fe4 Fe6 -3.42(4)
C3 Fe3 Fe5 C8 -26.9(5)
C5 Fe3 Fe5 C8 155.7(4)
C4 Fe3 Fe5 C8 65.9(4)
B1 Fe3 Fe5 C8 -100.8(4)
B2 Fe3 Fe5 C8 -35.8(4)
B3 Fe3 Fe5 C8 -121.0(4)
Fe6 Fe3 Fe5 C8 -162.4(3)
Fe2 Fe3 Fe5 C8 -72.3(3)
C3 Fe3 Fe5 C9 126.9(6)
C5 Fe3 Fe5 C9 -50.5(5)
C4 Fe3 Fe5 C9 -140.3(5)
B1 Fe3 Fe5 C9 53.0(5)
B2 Fe3 Fe5 C9 118.0(5)
B3 Fe3 Fe5 C9 32.8(5)
Fe6 Fe3 Fe5 C9 -8.6(4)
Fe2 Fe3 Fe5 C9 81.5(4)
C3 Fe3 Fe5 C10 -124.9(4)
C5 Fe3 Fe5 C10 57.7(4)
C4 Fe3 Fe5 C10 -32.2(3)
B1 Fe3 Fe5 C10 161.2(4)
B2 Fe3 Fe5 C10 -133.8(4)
B3 Fe3 Fe5 C10 141.0(3)
Fe6 Fe3 Fe5 C10 99.5(3)
Fe2 Fe3 Fe5 C10 -170.3(3)
C3 Fe3 Fe5 B1 73.9(5)
C5 Fe3 Fe5 B1 -103.5(4)
C4 Fe3 Fe5 B1 166.6(4)
B2 Fe3 Fe5 B1 65.0(4)
B3 Fe3 Fe5 B1 -20.2(4)
Fe6 Fe3 Fe5 B1 -61.7(3)
Fe2 Fe3 Fe5 B1 28.5(3)
C3 Fe3 Fe5 B2 9.0(4)
C5 Fe3 Fe5 B2 -168.5(4)
C4 Fe3 Fe5 B2 101.7(3)
B1 Fe3 Fe5 B2 -65.0(4)
B3 Fe3 Fe5 B2 -85.2(3)
Fe6 Fe3 Fe5 B2 -126.6(3)
Fe2 Fe3 Fe5 B2 -36.4(3)
C3 Fe3 Fe5 Fe6 135.6(4)
C5 Fe3 Fe5 Fe6 -41.9(3)
C4 Fe3 Fe5 Fe6 -131.7(2)
B1 Fe3 Fe5 Fe6 61.7(3)
B2 Fe3 Fe5 Fe6 126.6(3)
B3 Fe3 Fe5 Fe6 41.4(2)
Fe2 Fe3 Fe5 Fe6 90.19(4)
C3 Fe3 Fe5 Fe1 43.4(4)
C5 Fe3 Fe5 Fe1 -134.0(3)
C4 Fe3 Fe5 Fe1 136.1(2)
B1 Fe3 Fe5 Fe1 -30.5(3)
B2 Fe3 Fe5 Fe1 34.5(3)
B3 Fe3 Fe5 Fe1 -50.7(2)
Fe6 Fe3 Fe5 Fe1 -92.16(4)
Fe2 Fe3 Fe5 Fe1 -1.97(4)
C1 Fe1 Fe5 C8 -78.9(3)
B4 Fe1 Fe5 C8 167.8(4)
B1 Fe1 Fe5 C8 158.6(4)
B2 Fe1 Fe5 C8 88.3(4)
Se2 Fe1 Fe5 C8 13.6(2)
Fe2 Fe1 Fe5 C8 128.0(2)
Fe4 Fe1 Fe5 C8 -170.5(2)
Mo1 Fe1 Fe5 C8 91.9(2)
Mo2 Fe1 Fe5 C8 63.0(2)
C1 Fe1 Fe5 C9 12.0(3)
B4 Fe1 Fe5 C9 -101.3(4)
B1 Fe1 Fe5 C9 -110.5(4)
B2 Fe1 Fe5 C9 179.2(4)
Se2 Fe1 Fe5 C9 104.5(2)
Fe2 Fe1 Fe5 C9 -141.1(2)
Fe4 Fe1 Fe5 C9 -79.6(2)
Mo1 Fe1 Fe5 C9 -177.2(2)
Mo2 Fe1 Fe5 C9 153.9(2)
C1 Fe1 Fe5 C10 -95.4(13)
B4 Fe1 Fe5 C10 151.3(13)
B1 Fe1 Fe5 C10 142.1(13)
B2 Fe1 Fe5 C10 71.8(13)
Se2 Fe1 Fe5 C10 -3.0(13)
Fe2 Fe1 Fe5 C10 111.4(13)
Fe4 Fe1 Fe5 C10 173.0(13)
Mo1 Fe1 Fe5 C10 75.4(13)
Mo2 Fe1 Fe5 C10 46.5(13)
C1 Fe1 Fe5 B1 122.5(4)
B4 Fe1 Fe5 B1 9.2(4)
B2 Fe1 Fe5 B1 -70.3(4)
Se2 Fe1 Fe5 B1 -145.0(3)
Fe2 Fe1 Fe5 B1 -30.6(3)
Fe4 Fe1 Fe5 B1 30.9(3)
Mo1 Fe1 Fe5 B1 -66.7(3)
Mo2 Fe1 Fe5 B1 -95.6(3)
C1 Fe1 Fe5 B2 -167.2(3)
B4 Fe1 Fe5 B2 79.5(4)
B1 Fe1 Fe5 B2 70.3(4)
Se2 Fe1 Fe5 B2 -74.7(3)
Fe2 Fe1 Fe5 B2 39.7(3)
Fe4 Fe1 Fe5 B2 101.2(3)
Mo1 Fe1 Fe5 B2 3.6(3)
Mo2 Fe1 Fe5 B2 -25.3(3)
C1 Fe1 Fe5 Fe6 95.1(2)
B4 Fe1 Fe5 Fe6 -18.2(3)
B1 Fe1 Fe5 Fe6 -27.4(3)
B2 Fe1 Fe5 Fe6 -97.7(3)
Se2 Fe1 Fe5 Fe6 -172.39(4)
Fe2 Fe1 Fe5 Fe6 -58.00(4)
Fe4 Fe1 Fe5 Fe6 3.57(4)
Mo1 Fe1 Fe5 Fe6 -94.07(9)
Mo2 Fe1 Fe5 Fe6 -122.94(4)
C1 Fe1 Fe5 Fe3 155.3(2)
B4 Fe1 Fe5 Fe3 42.0(3)
B1 Fe1 Fe5 Fe3 32.8(3)
B2 Fe1 Fe5 Fe3 -37.5(3)
Se2 Fe1 Fe5 Fe3 -112.19(5)
Fe2 Fe1 Fe5 Fe3 2.21(4)
Fe4 Fe1 Fe5 Fe3 63.77(4)
Mo1 Fe1 Fe5 Fe3 -33.86(9)
Mo2 Fe1 Fe5 Fe3 -62.73(3)
C8 Fe5 Fe6 C11 -66.8(9)
C9 Fe5 Fe6 C11 -1.0(4)
C10 Fe5 Fe6 C11 93.3(4)
B1 Fe5 Fe6 C11 -114.4(4)
B2 Fe5 Fe6 C11 -136.1(3)
Fe3 Fe5 Fe6 C11 -175.7(2)
Fe1 Fe5 Fe6 C11 -89.0(2)
C8 Fe5 Fe6 C12 -158.4(9)
C9 Fe5 Fe6 C12 -92.5(3)
C10 Fe5 Fe6 C12 1.7(4)
B1 Fe5 Fe6 C12 154.0(3)
B2 Fe5 Fe6 C12 132.3(3)
Fe3 Fe5 Fe6 C12 92.7(2)
Fe1 Fe5 Fe6 C12 179.4(2)
C8 Fe5 Fe6 C13 127.2(14)
C9 Fe5 Fe6 C13 -166.9(11)
C10 Fe5 Fe6 C13 -72.7(11)
B1 Fe5 Fe6 C13 79.6(11)
B2 Fe5 Fe6 C13 57.9(11)
Fe3 Fe5 Fe6 C13 18.3(11)
Fe1 Fe5 Fe6 C13 105.0(11)
C8 Fe5 Fe6 B1 47.6(9)
C9 Fe5 Fe6 B1 113.5(4)
C10 Fe5 Fe6 B1 -152.3(4)
B2 Fe5 Fe6 B1 -21.7(3)
Fe3 Fe5 Fe6 B1 -61.3(3)
Fe1 Fe5 Fe6 B1 25.4(3)
C8 Fe5 Fe6 B3 67.9(9)
C9 Fe5 Fe6 B3 133.8(3)
C10 Fe5 Fe6 B3 -132.0(3)
B1 Fe5 Fe6 B3 20.3(3)
B2 Fe5 Fe6 B3 -1.4(3)
Fe3 Fe5 Fe6 B3 -41.0(2)
Fe1 Fe5 Fe6 B3 45.7(2)
C8 Fe5 Fe6 Fe3 108.9(9)
C9 Fe5 Fe6 Fe3 174.8(3)
C10 Fe5 Fe6 Fe3 -91.0(3)
B1 Fe5 Fe6 Fe3 61.3(3)
B2 Fe5 Fe6 Fe3 39.6(2)
Fe1 Fe5 Fe6 Fe3 86.72(4)
C8 Fe5 Fe6 Fe4 18.8(9)
C9 Fe5 Fe6 Fe4 84.7(3)
C10 Fe5 Fe6 Fe4 178.9(3)
B1 Fe5 Fe6 Fe4 -28.8(3)
B2 Fe5 Fe6 Fe4 -50.5(2)
Fe3 Fe5 Fe6 Fe4 -90.08(4)
Fe1 Fe5 Fe6 Fe4 -3.36(4)
C3 Fe3 Fe6 C11 -121.1(8)
C5 Fe3 Fe6 C11 161.0(8)
C4 Fe3 Fe6 C11 73.0(8)
B1 Fe3 Fe6 C11 -45.6(8)
B2 Fe3 Fe6 C11 -25.6(8)
B3 Fe3 Fe6 C11 -110.9(8)
Fe5 Fe3 Fe6 C11 13.2(7)
Fe2 Fe3 Fe6 C11 -75.3(7)
C3 Fe3 Fe6 C12 143.0(4)
C5 Fe3 Fe6 C12 65.1(3)
C4 Fe3 Fe6 C12 -23.0(3)
B1 Fe3 Fe6 C12 -141.5(4)
B2 Fe3 Fe6 C12 -121.5(3)
B3 Fe3 Fe6 C12 153.2(3)
Fe5 Fe3 Fe6 C12 -82.7(2)
Fe2 Fe3 Fe6 C12 -171.2(2)
C3 Fe3 Fe6 C13 50.1(4)
C5 Fe3 Fe6 C13 -27.8(4)
C4 Fe3 Fe6 C13 -115.9(4)
B1 Fe3 Fe6 C13 125.6(4)
B2 Fe3 Fe6 C13 145.6(3)
B3 Fe3 Fe6 C13 60.3(4)
Fe5 Fe3 Fe6 C13 -175.6(3)
Fe2 Fe3 Fe6 C13 95.9(3)
C3 Fe3 Fe6 B1 -75.5(5)
C5 Fe3 Fe6 B1 -153.4(4)
C4 Fe3 Fe6 B1 118.6(4)
B2 Fe3 Fe6 B1 20.0(4)
B3 Fe3 Fe6 B1 -65.3(4)
Fe5 Fe3 Fe6 B1 58.9(3)
Fe2 Fe3 Fe6 B1 -29.7(3)
C3 Fe3 Fe6 B3 -10.2(4)
C5 Fe3 Fe6 B3 -88.1(3)
C4 Fe3 Fe6 B3 -176.1(4)
B1 Fe3 Fe6 B3 65.3(4)
B2 Fe3 Fe6 B3 85.3(3)
Fe5 Fe3 Fe6 B3 124.1(3)
Fe2 Fe3 Fe6 B3 35.6(3)
C3 Fe3 Fe6 Fe5 -134.3(3)
C5 Fe3 Fe6 Fe5 147.8(2)
C4 Fe3 Fe6 Fe5 59.7(2)
B1 Fe3 Fe6 Fe5 -58.9(3)
B2 Fe3 Fe6 Fe5 -38.8(2)
B3 Fe3 Fe6 Fe5 -124.1(3)
Fe2 Fe3 Fe6 Fe5 -88.51(4)
C3 Fe3 Fe6 Fe4 -45.8(3)
C5 Fe3 Fe6 Fe4 -123.6(2)
C4 Fe3 Fe6 Fe4 148.3(2)
B1 Fe3 Fe6 Fe4 29.7(3)
B2 Fe3 Fe6 Fe4 49.7(2)
B3 Fe3 Fe6 Fe4 -35.6(3)
Fe5 Fe3 Fe6 Fe4 88.56(4)
Fe2 Fe3 Fe6 Fe4 0.05(4)
C7 Fe4 Fe6 C11 7.4(3)
C6 Fe4 Fe6 C11 -88.5(3)
B4 Fe4 Fe6 C11 131.9(4)
B1 Fe4 Fe6 C11 131.0(4)
B3 Fe4 Fe6 C11 -160.7(3)
Fe2 Fe4 Fe6 C11 162.0(2)
Fe1 Fe4 Fe6 C11 105.4(2)
C7 Fe4 Fe6 C12 -76.5(14)
C6 Fe4 Fe6 C12 -172.5(14)
B4 Fe4 Fe6 C12 47.9(14)
B1 Fe4 Fe6 C12 47.1(14)
B3 Fe4 Fe6 C12 115.3(14)
Fe2 Fe4 Fe6 C12 78.0(14)
Fe1 Fe4 Fe6 C12 21.4(14)
C7 Fe4 Fe6 C13 98.6(3)
C6 Fe4 Fe6 C13 2.6(3)
B4 Fe4 Fe6 C13 -137.0(4)
B1 Fe4 Fe6 C13 -137.8(4)
B3 Fe4 Fe6 C13 -69.5(3)
Fe2 Fe4 Fe6 C13 -106.8(2)
Fe1 Fe4 Fe6 C13 -163.4(2)
C7 Fe4 Fe6 B1 -123.6(4)
C6 Fe4 Fe6 B1 140.4(4)
B4 Fe4 Fe6 B1 0.8(4)
B3 Fe4 Fe6 B1 68.3(4)
Fe2 Fe4 Fe6 B1 31.0(3)
Fe1 Fe4 Fe6 B1 -25.6(3)
C7 Fe4 Fe6 B3 168.1(3)
C6 Fe4 Fe6 B3 72.1(3)
B4 Fe4 Fe6 B3 -67.4(4)
B1 Fe4 Fe6 B3 -68.3(4)
Fe2 Fe4 Fe6 B3 -37.3(3)
Fe1 Fe4 Fe6 B3 -93.9(3)
C7 Fe4 Fe6 Fe5 -94.4(2)
C6 Fe4 Fe6 Fe5 169.7(2)
B4 Fe4 Fe6 Fe5 30.1(3)
B1 Fe4 Fe6 Fe5 29.2(3)
B3 Fe4 Fe6 Fe5 97.5(3)
Fe2 Fe4 Fe6 Fe5 60.22(4)
Fe1 Fe4 Fe6 Fe5 3.59(4)
C7 Fe4 Fe6 Fe3 -154.6(2)
C6 Fe4 Fe6 Fe3 109.4(2)
B4 Fe4 Fe6 Fe3 -30.2(3)
B1 Fe4 Fe6 Fe3 -31.0(3)
B3 Fe4 Fe6 Fe3 37.2(3)
Fe2 Fe4 Fe6 Fe3 -0.05(4)
Fe1 Fe4 Fe6 Fe3 -56.68(4)
C8 Fe5 B1 B2 41.7(5)
C9 Fe5 B1 B2 139.5(4)
C10 Fe5 B1 B2 -102.1(6)
Fe6 Fe5 B1 B2 -151.1(4)
Fe3 Fe5 B1 B2 -70.1(3)
Fe1 Fe5 B1 B2 65.3(3)
C8 Fe5 B1 B3 152.0(7)
C9 Fe5 B1 B3 -110.2(7)
C10 Fe5 B1 B3 8.2(11)
B2 Fe5 B1 B3 110.3(8)
Fe6 Fe5 B1 B3 -40.8(6)
Fe3 Fe5 B1 B3 40.2(6)
Fe1 Fe5 B1 B3 175.6(9)
C8 Fe5 B1 Fe1 -23.6(4)
C9 Fe5 B1 Fe1 74.2(3)
C10 Fe5 B1 Fe1 -167.5(5)
B2 Fe5 B1 Fe1 -65.3(3)
Fe6 Fe5 B1 Fe1 143.5(4)
Fe3 Fe5 B1 Fe1 -135.4(4)
C8 Fe5 B1 Fe4 -96.0(6)
C9 Fe5 B1 Fe4 1.8(7)
C10 Fe5 B1 Fe4 120.2(7)
B2 Fe5 B1 Fe4 -137.7(8)
Fe6 Fe5 B1 Fe4 71.2(5)
Fe3 Fe5 B1 Fe4 152.2(8)
Fe1 Fe5 B1 Fe4 -72.4(5)
C8 Fe5 B1 Fe2 40.6(7)
C9 Fe5 B1 Fe2 138.4(6)
C10 Fe5 B1 Fe2 -103.2(7)
B2 Fe5 B1 Fe2 -1.1(4)
Fe6 Fe5 B1 Fe2 -152.2(7)
Fe3 Fe5 B1 Fe2 -71.1(5)
Fe1 Fe5 B1 Fe2 64.3(5)
C8 Fe5 B1 Fe6 -167.1(2)
C9 Fe5 B1 Fe6 -69.4(3)
C10 Fe5 B1 Fe6 49.0(6)
B2 Fe5 B1 Fe6 151.1(4)
Fe3 Fe5 B1 Fe6 81.1(2)
Fe1 Fe5 B1 Fe6 -143.5(4)
C8 Fe5 B1 Fe3 111.8(3)
C9 Fe5 B1 Fe3 -150.4(3)
C10 Fe5 B1 Fe3 -32.1(6)
B2 Fe5 B1 Fe3 70.1(3)
Fe6 Fe5 B1 Fe3 -81.1(2)
Fe1 Fe5 B1 Fe3 135.4(4)
C1 Fe1 B1 B2 -140.2(4)
B4 Fe1 B1 B2 118.7(4)
Se2 Fe1 B1 B2 11.9(7)
Fe2 Fe1 B1 B2 72.7(4)
Fe4 Fe1 B1 B2 153.5(5)
Mo1 Fe1 B1 B2 81.5(4)
Mo2 Fe1 B1 B2 20.1(4)
Fe5 Fe1 B1 B2 -68.0(4)
C1 Fe1 B1 B3 111.6(6)
B4 Fe1 B1 B3 10.6(6)
B2 Fe1 B1 B3 -108.1(7)
Se2 Fe1 B1 B3 -96.3(7)
Fe2 Fe1 B1 B3 -35.4(5)
Fe4 Fe1 B1 B3 45.4(5)
Mo1 Fe1 B1 B3 -26.7(7)
Mo2 Fe1 B1 B3 -88.0(6)
Fe5 Fe1 B1 B3 -176.2(8)
C1 Fe1 B1 Fe5 -72.2(4)
B4 Fe1 B1 Fe5 -173.2(3)
B2 Fe1 B1 Fe5 68.0(4)
Se2 Fe1 B1 Fe5 79.9(5)
Fe2 Fe1 B1 Fe5 140.8(3)
Fe4 Fe1 B1 Fe5 -138.4(4)
Mo1 Fe1 B1 Fe5 149.51(14)
Mo2 Fe1 B1 Fe5 88.2(2)
C1 Fe1 B1 Fe4 66.2(4)
B4 Fe1 B1 Fe4 -34.8(3)
B2 Fe1 B1 Fe4 -153.5(5)
Se2 Fe1 B1 Fe4 -141.7(3)
Fe2 Fe1 B1 Fe4 -80.8(3)
Mo1 Fe1 B1 Fe4 -72.1(2)
Mo2 Fe1 B1 Fe4 -133.41(18)
Fe5 Fe1 B1 Fe4 138.4(4)
C1 Fe1 B1 Fe2 147.0(3)
B4 Fe1 B1 Fe2 46.0(3)
B2 Fe1 B1 Fe2 -72.7(4)
Se2 Fe1 B1 Fe2 -60.8(6)
Fe4 Fe1 B1 Fe2 80.8(3)
Mo1 Fe1 B1 Fe2 8.8(3)
Mo2 Fe1 B1 Fe2 -52.59(19)
Fe5 Fe1 B1 Fe2 -140.8(3)
C1 Fe1 B1 Fe6 -0.3(9)
B4 Fe1 B1 Fe6 -101.3(7)
B2 Fe1 B1 Fe6 139.9(9)
Se2 Fe1 B1 Fe6 151.8(4)
Fe2 Fe1 B1 Fe6 -147.4(8)
Fe4 Fe1 B1 Fe6 -66.5(6)
Mo1 Fe1 B1 Fe6 -138.6(6)
Mo2 Fe1 B1 Fe6 160.1(7)
Fe5 Fe1 B1 Fe6 71.9(7)
C1 Fe1 B1 Fe3 -147.9(5)
B4 Fe1 B1 Fe3 111.1(6)
B2 Fe1 B1 Fe3 -7.7(5)
Se2 Fe1 B1 Fe3 4.2(11)
Fe2 Fe1 B1 Fe3 65.1(5)
Fe4 Fe1 B1 Fe3 145.9(8)
Mo1 Fe1 B1 Fe3 73.8(6)
Mo2 Fe1 B1 Fe3 12.5(6)
Fe5 Fe1 B1 Fe3 -75.7(6)
C7 Fe4 B1 B2 -112.2(7)
C6 Fe4 B1 B2 122.3(7)
B4 Fe4 B1 B2 -1.6(7)
B3 Fe4 B1 B2 108.3(8)
Fe2 Fe4 B1 B2 39.4(6)
Fe1 Fe4 B1 B2 -36.9(6)
Fe6 Fe4 B1 B2 177.8(9)
C7 Fe4 B1 B3 139.5(4)
C6 Fe4 B1 B3 14.0(6)
B4 Fe4 B1 B3 -109.9(4)
Fe2 Fe4 B1 B3 -69.0(3)
Fe1 Fe4 B1 B3 -145.2(5)
Fe6 Fe4 B1 B3 69.5(3)
C7 Fe4 B1 Fe5 0.1(7)
C6 Fe4 B1 Fe5 -125.4(6)
B4 Fe4 B1 Fe5 110.7(6)
B3 Fe4 B1 Fe5 -139.4(8)
Fe2 Fe4 B1 Fe5 151.7(7)
Fe1 Fe4 B1 Fe5 75.4(5)
Fe6 Fe4 B1 Fe5 -69.9(6)
C7 Fe4 B1 Fe1 -75.3(4)
C6 Fe4 B1 Fe1 159.2(3)
B4 Fe4 B1 Fe1 35.3(3)
B3 Fe4 B1 Fe1 145.2(5)
Fe2 Fe4 B1 Fe1 76.3(2)
Fe6 Fe4 B1 Fe1 -145.3(4)
C7 Fe4 B1 Fe2 -151.6(3)
C6 Fe4 B1 Fe2 83.0(4)
B4 Fe4 B1 Fe2 -41.0(3)
B3 Fe4 B1 Fe2 69.0(3)
Fe1 Fe4 B1 Fe2 -76.3(2)
Fe6 Fe4 B1 Fe2 138.4(3)
C7 Fe4 B1 Fe6 70.0(3)
C6 Fe4 B1 Fe6 -55.4(5)
B4 Fe4 B1 Fe6 -179.4(3)
B3 Fe4 B1 Fe6 -69.5(3)
Fe2 Fe4 B1 Fe6 -138.4(3)
Fe1 Fe4 B1 Fe6 145.3(4)
C7 Fe4 B1 Fe3 139.4(5)
C6 Fe4 B1 Fe3 13.9(8)
B4 Fe4 B1 Fe3 -110.0(6)
B3 Fe4 B1 Fe3 -0.1(5)
Fe2 Fe4 B1 Fe3 -69.0(5)
Fe1 Fe4 B1 Fe3 -145.3(8)
Fe6 Fe4 B1 Fe3 69.4(5)
C2 Fe2 B1 B2 151.3(4)
B4 Fe2 B1 B2 -113.8(4)
B3 Fe2 B1 B2 137.8(5)
Se1 Fe2 B1 B2 -16.9(6)
Fe1 Fe2 B1 B2 -70.0(3)
Fe4 Fe2 B1 B2 -152.4(4)
Fe3 Fe2 B1 B2 69.2(3)
Mo1 Fe2 B1 B2 -78.3(4)
Mo2 Fe2 B1 B2 -19.2(3)
C2 Fe2 B1 B3 13.5(5)
B4 Fe2 B1 B3 108.4(4)
B2 Fe2 B1 B3 -137.8(5)
Se1 Fe2 B1 B3 -154.7(3)
Fe1 Fe2 B1 B3 152.2(4)
Fe4 Fe2 B1 B3 69.8(3)
Fe3 Fe2 B1 B3 -68.6(3)
Mo1 Fe2 B1 B3 143.9(3)
Mo2 Fe2 B1 B3 -157.0(3)
C2 Fe2 B1 Fe5 152.4(5)
B4 Fe2 B1 Fe5 -112.8(6)
B3 Fe2 B1 Fe5 138.9(7)
B2 Fe2 B1 Fe5 1.1(4)
Se1 Fe2 B1 Fe5 -15.8(9)
Fe1 Fe2 B1 Fe5 -68.9(5)
Fe4 Fe2 B1 Fe5 -151.3(7)
Fe3 Fe2 B1 Fe5 70.3(5)
Mo1 Fe2 B1 Fe5 -77.2(6)
Mo2 Fe2 B1 Fe5 -18.1(6)
C2 Fe2 B1 Fe1 -138.7(3)
B4 Fe2 B1 Fe1 -43.8(3)
B3 Fe2 B1 Fe1 -152.2(4)
B2 Fe2 B1 Fe1 70.0(3)
Se1 Fe2 B1 Fe1 53.1(5)
Fe4 Fe2 B1 Fe1 -82.4(2)
Fe3 Fe2 B1 Fe1 139.2(3)
Mo1 Fe2 B1 Fe1 -8.3(3)
Mo2 Fe2 B1 Fe1 50.87(18)
C2 Fe2 B1 Fe4 -56.3(4)
B4 Fe2 B1 Fe4 38.6(3)
B3 Fe2 B1 Fe4 -69.8(3)
B2 Fe2 B1 Fe4 152.4(4)
Se1 Fe2 B1 Fe4 135.5(3)
Fe1 Fe2 B1 Fe4 82.4(2)
Fe3 Fe2 B1 Fe4 -138.4(3)
Mo1 Fe2 B1 Fe4 74.1(2)
Mo2 Fe2 B1 Fe4 133.25(17)
C2 Fe2 B1 Fe6 13.2(7)
B4 Fe2 B1 Fe6 108.0(6)
B3 Fe2 B1 Fe6 -0.4(4)
B2 Fe2 B1 Fe6 -138.2(7)
Se1 Fe2 B1 Fe6 -155.1(3)
Fe1 Fe2 B1 Fe6 151.8(7)
Fe4 Fe2 B1 Fe6 69.4(5)
Fe3 Fe2 B1 Fe6 -69.0(5)
Mo1 Fe2 B1 Fe6 143.6(4)
Mo2 Fe2 B1 Fe6 -157.3(5)
C2 Fe2 B1 Fe3 82.1(4)
B4 Fe2 B1 Fe3 177.0(3)
B3 Fe2 B1 Fe3 68.6(3)
B2 Fe2 B1 Fe3 -69.2(3)
Se1 Fe2 B1 Fe3 -86.1(4)
Fe1 Fe2 B1 Fe3 -139.2(3)
Fe4 Fe2 B1 Fe3 138.4(3)
Mo1 Fe2 B1 Fe3 -147.46(13)
Mo2 Fe2 B1 Fe3 -88.3(2)
C11 Fe6 B1 B2 125.5(7)
C12 Fe6 B1 B2 10.4(9)
C13 Fe6 B1 B2 -120.0(7)
B3 Fe6 B1 B2 -110.1(8)
Fe5 Fe6 B1 B2 42.9(6)
Fe3 Fe6 B1 B2 -39.9(6)
Fe4 Fe6 B1 B2 -177.7(9)
C11 Fe6 B1 B3 -124.4(4)
C12 Fe6 B1 B3 120.5(4)
C13 Fe6 B1 B3 -9.9(5)
Fe5 Fe6 B1 B3 153.0(4)
Fe3 Fe6 B1 B3 70.2(3)
Fe4 Fe6 B1 B3 -67.6(3)
C11 Fe6 B1 Fe5 82.5(3)
C12 Fe6 B1 Fe5 -32.6(4)
C13 Fe6 B1 Fe5 -163.0(3)
B3 Fe6 B1 Fe5 -153.0(4)
Fe3 Fe6 B1 Fe5 -82.9(3)
Fe4 Fe6 B1 Fe5 139.3(3)
C11 Fe6 B1 Fe1 8.4(9)
C12 Fe6 B1 Fe1 -106.7(7)
C13 Fe6 B1 Fe1 122.9(7)
B3 Fe6 B1 Fe1 132.8(9)
Fe5 Fe6 B1 Fe1 -74.2(7)
Fe3 Fe6 B1 Fe1 -157.0(9)
Fe4 Fe6 B1 Fe1 65.2(6)
C11 Fe6 B1 Fe4 -56.8(4)
C12 Fe6 B1 Fe4 -171.9(3)
C13 Fe6 B1 Fe4 57.7(4)
B3 Fe6 B1 Fe4 67.6(3)
Fe5 Fe6 B1 Fe4 -139.3(3)
Fe3 Fe6 B1 Fe4 137.8(4)
C11 Fe6 B1 Fe2 -124.1(5)
C12 Fe6 B1 Fe2 120.8(6)
C13 Fe6 B1 Fe2 -9.6(7)
B3 Fe6 B1 Fe2 0.4(4)
Fe5 Fe6 B1 Fe2 153.4(7)
Fe3 Fe6 B1 Fe2 70.5(5)
Fe4 Fe6 B1 Fe2 -67.3(5)
C11 Fe6 B1 Fe3 165.4(3)
C12 Fe6 B1 Fe3 50.3(4)
C13 Fe6 B1 Fe3 -80.1(4)
B3 Fe6 B1 Fe3 -70.2(3)
Fe5 Fe6 B1 Fe3 82.9(3)
Fe4 Fe6 B1 Fe3 -137.8(4)
C3 Fe3 B1 B2 -67.9(5)
C5 Fe3 B1 B2 -175.3(4)
C4 Fe3 B1 B2 53.2(6)
B3 Fe3 B1 B2 -136.1(6)
Fe5 Fe3 B1 B2 70.7(4)
Fe6 Fe3 B1 B2 152.8(5)
Fe2 Fe3 B1 B2 -69.1(4)
C3 Fe3 B1 B3 68.2(4)
C5 Fe3 B1 B3 -39.3(5)
C4 Fe3 B1 B3 -170.7(4)
B2 Fe3 B1 B3 136.1(6)
Fe5 Fe3 B1 B3 -153.2(5)
Fe6 Fe3 B1 B3 -71.1(3)
Fe2 Fe3 B1 B3 66.9(4)
C3 Fe3 B1 Fe5 -138.6(3)
C5 Fe3 B1 Fe5 114.0(3)
C4 Fe3 B1 Fe5 -17.5(5)
B2 Fe3 B1 Fe5 -70.7(4)
B3 Fe3 B1 Fe5 153.2(5)
Fe6 Fe3 B1 Fe5 82.1(3)
Fe2 Fe3 B1 Fe5 -139.9(4)
C3 Fe3 B1 Fe1 -60.3(7)
C5 Fe3 B1 Fe1 -167.8(5)
C4 Fe3 B1 Fe1 60.8(8)
B2 Fe3 B1 Fe1 7.5(5)
B3 Fe3 B1 Fe1 -128.5(8)
Fe5 Fe3 B1 Fe1 78.3(6)
Fe6 Fe3 B1 Fe1 160.4(8)
Fe2 Fe3 B1 Fe1 -61.6(5)
C3 Fe3 B1 Fe4 68.3(7)
C5 Fe3 B1 Fe4 -39.2(8)
C4 Fe3 B1 Fe4 -170.6(5)
B2 Fe3 B1 Fe4 136.1(8)
B3 Fe3 B1 Fe4 0.1(5)
Fe5 Fe3 B1 Fe4 -153.1(8)
Fe6 Fe3 B1 Fe4 -71.0(5)
Fe2 Fe3 B1 Fe4 67.0(6)
C3 Fe3 B1 Fe2 1.3(4)
C5 Fe3 B1 Fe2 -106.2(4)
C4 Fe3 B1 Fe2 122.4(4)
B2 Fe3 B1 Fe2 69.1(4)
B3 Fe3 B1 Fe2 -66.9(4)
Fe5 Fe3 B1 Fe2 139.9(4)
Fe6 Fe3 B1 Fe2 -138.0(4)
C3 Fe3 B1 Fe6 139.3(3)
C5 Fe3 B1 Fe6 31.9(4)
C4 Fe3 B1 Fe6 -99.6(4)
B2 Fe3 B1 Fe6 -152.8(5)
B3 Fe3 B1 Fe6 71.1(3)
Fe5 Fe3 B1 Fe6 -82.1(3)
Fe2 Fe3 B1 Fe6 138.0(4)
B3 B1 B2 Fe1 126.8(7)
Fe5 B1 B2 Fe1 -97.0(2)
Fe4 B1 B2 Fe1 40.2(6)
Fe2 B1 B2 Fe1 82.2(3)
Fe6 B1 B2 Fe1 -143.1(8)
Fe3 B1 B2 Fe1 174.1(4)
B3 B1 B2 Mo2 85.1(8)
Fe5 B1 B2 Mo2 -138.7(7)
Fe1 B1 B2 Mo2 -41.7(6)
Fe4 B1 B2 Mo2 -1.5(12)
Fe2 B1 B2 Mo2 40.5(6)
Fe6 B1 B2 Mo2 175.2(4)
Fe3 B1 B2 Mo2 132.4(7)
B3 B1 B2 Fe5 -136.2(7)
Fe1 B1 B2 Fe5 97.0(2)
Fe4 B1 B2 Fe5 137.2(7)
Fe2 B1 B2 Fe5 179.2(3)
Fe6 B1 B2 Fe5 -46.1(7)
Fe3 B1 B2 Fe5 -88.9(3)
B3 B1 B2 Fe2 44.6(6)
Fe5 B1 B2 Fe2 -179.2(3)
Fe1 B1 B2 Fe2 -82.2(3)
Fe4 B1 B2 Fe2 -42.0(6)
Fe6 B1 B2 Fe2 134.7(7)
Fe3 B1 B2 Fe2 91.9(2)
B3 B1 B2 Fe3 -47.3(5)
Fe5 B1 B2 Fe3 88.9(3)
Fe1 B1 B2 Fe3 -174.1(4)
Fe4 B1 B2 Fe3 -133.9(7)
Fe2 B1 B2 Fe3 -91.9(2)
Fe6 B1 B2 Fe3 42.8(6)
C1 Fe1 B2 B1 84.3(6)
B4 Fe1 B2 B1 -68.5(5)
Se2 Fe1 B2 B1 -174.1(4)
Fe2 Fe1 B2 B1 -68.2(4)
Fe4 Fe1 B2 B1 -20.4(4)
Mo1 Fe1 B2 B1 -116.8(4)
Mo2 Fe1 B2 B1 -153.0(5)
Fe5 Fe1 B2 B1 61.4(4)
C1 Fe1 B2 Mo2 -122.7(5)
B4 Fe1 B2 Mo2 84.6(3)
B1 Fe1 B2 Mo2 153.0(5)
Se2 Fe1 B2 Mo2 -21.1(2)
Fe2 Fe1 B2 Mo2 84.8(2)
Fe4 Fe1 B2 Mo2 132.62(17)
Mo1 Fe1 B2 Mo2 36.2(2)
Fe5 Fe1 B2 Mo2 -145.6(3)
C1 Fe1 B2 Fe5 22.9(6)
B4 Fe1 B2 Fe5 -129.8(3)
B1 Fe1 B2 Fe5 -61.4(4)
Se2 Fe1 B2 Fe5 124.50(17)
Fe2 Fe1 B2 Fe5 -129.6(3)
Fe4 Fe1 B2 Fe5 -81.78(19)
Mo1 Fe1 B2 Fe5 -178.20(14)
Mo2 Fe1 B2 Fe5 145.6(3)
C1 Fe1 B2 Fe2 152.4(4)
B4 Fe1 B2 Fe2 -0.3(3)
B1 Fe1 B2 Fe2 68.2(4)
Se2 Fe1 B2 Fe2 -105.95(15)
Fe4 Fe1 B2 Fe2 47.77(18)
Mo1 Fe1 B2 Fe2 -48.65(19)
Mo2 Fe1 B2 Fe2 -84.8(2)
Fe5 Fe1 B2 Fe2 129.6(3)
C1 Fe1 B2 Fe3 90.8(6)
B4 Fe1 B2 Fe3 -61.9(5)
B1 Fe1 B2 Fe3 6.5(4)
Se2 Fe1 B2 Fe3 -167.6(4)
Fe2 Fe1 B2 Fe3 -61.6(4)
Fe4 Fe1 B2 Fe3 -13.9(5)
Mo1 Fe1 B2 Fe3 -110.3(4)
Mo2 Fe1 B2 Fe3 -146.5(6)
Fe5 Fe1 B2 Fe3 67.9(4)
C24 Mo2 B2 B1 166.9(6)
C28 Mo2 B2 B1 147.5(6)
C25 Mo2 B2 B1 -142.5(6)
C26 Mo2 B2 B1 -154.2(7)
Se1 Mo2 B2 B1 -52.6(7)
Se2 Mo2 B2 B1 57.2(7)
C27 Mo2 B2 B1 172.4(7)
Fe1 Mo2 B2 B1 36.7(6)
Fe2 Mo2 B2 B1 -35.6(6)
Mo1 Mo2 B2 B1 2.3(7)
C24 Mo2 B2 Fe1 130.2(4)
C28 Mo2 B2 Fe1 110.8(2)
C25 Mo2 B2 Fe1 -179.3(2)
C26 Mo2 B2 Fe1 169.1(2)
Se1 Mo2 B2 Fe1 -89.34(19)
Se2 Mo2 B2 Fe1 20.5(2)
C27 Mo2 B2 Fe1 135.6(2)
Fe2 Mo2 B2 Fe1 -72.3(2)
Mo1 Mo2 B2 Fe1 -34.4(2)
C24 Mo2 B2 Fe5 61.4(9)
C28 Mo2 B2 Fe5 42.0(7)
C25 Mo2 B2 Fe5 111.9(6)
C26 Mo2 B2 Fe5 100.3(6)
Se1 Mo2 B2 Fe5 -158.2(6)
Se2 Mo2 B2 Fe5 -48.4(6)
C27 Mo2 B2 Fe5 66.8(6)
Fe1 Mo2 B2 Fe5 -68.8(5)
Fe2 Mo2 B2 Fe5 -141.2(7)
Mo1 Mo2 B2 Fe5 -103.2(6)
C24 Mo2 B2 Fe2 -157.5(4)
C28 Mo2 B2 Fe2 -176.88(18)
C25 Mo2 B2 Fe2 -106.9(3)
C26 Mo2 B2 Fe2 -118.6(2)
Se1 Mo2 B2 Fe2 -17.0(2)
Se2 Mo2 B2 Fe2 92.77(17)
C27 Mo2 B2 Fe2 -152.0(2)
Fe1 Mo2 B2 Fe2 72.3(2)
Mo1 Mo2 B2 Fe2 37.95(18)
C24 Mo2 B2 Fe3 -91.2(7)
C28 Mo2 B2 Fe3 -110.6(5)
C25 Mo2 B2 Fe3 -40.7(7)
C26 Mo2 B2 Fe3 -52.3(6)
Se1 Mo2 B2 Fe3 49.2(6)
Se2 Mo2 B2 Fe3 159.0(5)
C27 Mo2 B2 Fe3 -85.8(6)
Fe1 Mo2 B2 Fe3 138.6(7)
Fe2 Mo2 B2 Fe3 66.2(5)
Mo1 Mo2 B2 Fe3 104.2(5)
C8 Fe5 B2 B1 -143.2(4)
C9 Fe5 B2 B1 -64.3(5)
C10 Fe5 B2 B1 131.7(5)
Fe6 Fe5 B2 B1 22.1(3)
Fe3 Fe5 B2 B1 66.6(3)
Fe1 Fe5 B2 B1 -63.2(3)
C8 Fe5 B2 Fe1 -80.1(3)
C9 Fe5 B2 Fe1 -1.1(5)
C10 Fe5 B2 Fe1 -165.2(3)
B1 Fe5 B2 Fe1 63.2(3)
Fe6 Fe5 B2 Fe1 85.2(2)
Fe3 Fe5 B2 Fe1 129.7(3)
C8 Fe5 B2 Mo2 -11.2(6)
C9 Fe5 B2 Mo2 67.7(8)
C10 Fe5 B2 Mo2 -96.3(7)
B1 Fe5 B2 Mo2 132.0(8)
Fe6 Fe5 B2 Mo2 154.1(6)
Fe3 Fe5 B2 Mo2 -161.4(7)
Fe1 Fe5 B2 Mo2 68.9(6)
C8 Fe5 B2 Fe2 -142.4(5)
C9 Fe5 B2 Fe2 -63.4(6)
C10 Fe5 B2 Fe2 132.5(4)
B1 Fe5 B2 Fe2 0.9(4)
Fe6 Fe5 B2 Fe2 22.9(4)
Fe3 Fe5 B2 Fe2 67.4(4)
Fe1 Fe5 B2 Fe2 -62.3(3)
C8 Fe5 B2 Fe3 150.2(3)
C9 Fe5 B2 Fe3 -130.8(4)
C10 Fe5 B2 Fe3 65.1(4)
B1 Fe5 B2 Fe3 -66.6(3)
Fe6 Fe5 B2 Fe3 -44.49(17)
Fe1 Fe5 B2 Fe3 -129.7(3)
C2 Fe2 B2 B1 -96.1(8)
B4 Fe2 B2 B1 68.9(4)
B3 Fe2 B2 B1 -31.5(4)
Se1 Fe2 B2 B1 170.8(3)
Fe1 Fe2 B2 B1 68.6(3)
Fe4 Fe2 B2 B1 21.1(3)
Fe3 Fe2 B2 B1 -65.1(3)
Mo1 Fe2 B2 B1 115.2(3)
Mo2 Fe2 B2 B1 153.7(4)
C2 Fe2 B2 Fe1 -164.7(7)
B1 Fe2 B2 Fe1 -68.6(3)
B4 Fe2 B2 Fe1 0.3(3)
B3 Fe2 B2 Fe1 -100.1(3)
Se1 Fe2 B2 Fe1 102.16(16)
Fe4 Fe2 B2 Fe1 -47.54(19)
Fe3 Fe2 B2 Fe1 -133.7(3)
Mo1 Fe2 B2 Fe1 46.59(19)
Mo2 Fe2 B2 Fe1 85.1(2)
C2 Fe2 B2 Mo2 110.2(8)
B1 Fe2 B2 Mo2 -153.7(4)
B4 Fe2 B2 Mo2 -84.8(3)
B3 Fe2 B2 Mo2 174.8(3)
Se1 Fe2 B2 Mo2 17.1(2)
Fe1 Fe2 B2 Mo2 -85.1(2)
Fe4 Fe2 B2 Mo2 -132.63(16)
Fe3 Fe2 B2 Mo2 141.2(3)
Mo1 Fe2 B2 Mo2 -38.49(19)
C2 Fe2 B2 Fe5 -96.9(8)
B1 Fe2 B2 Fe5 -0.8(3)
B4 Fe2 B2 Fe5 68.0(5)
B3 Fe2 B2 Fe5 -32.3(4)
Se1 Fe2 B2 Fe5 169.9(4)
Fe1 Fe2 B2 Fe5 67.8(3)
Fe4 Fe2 B2 Fe5 20.2(4)
Fe3 Fe2 B2 Fe5 -66.0(4)
Mo1 Fe2 B2 Fe5 114.4(4)
Mo2 Fe2 B2 Fe5 152.9(5)
C2 Fe2 B2 Fe3 -31.0(9)
B1 Fe2 B2 Fe3 65.1(3)
B4 Fe2 B2 Fe3 134.0(3)
B3 Fe2 B2 Fe3 33.6(3)
Se1 Fe2 B2 Fe3 -124.11(15)
Fe1 Fe2 B2 Fe3 133.7(3)
Fe4 Fe2 B2 Fe3 86.18(16)
Mo1 Fe2 B2 Fe3 -179.68(14)
Mo2 Fe2 B2 Fe3 -141.2(3)
C3 Fe3 B2 B1 121.2(4)
C5 Fe3 B2 B1 26(2)
C4 Fe3 B2 B1 -142.0(4)
B3 Fe3 B2 B1 32.1(4)
Fe5 Fe3 B2 B1 -64.4(4)
Fe6 Fe3 B2 B1 -20.5(4)
Fe2 Fe3 B2 B1 64.7(4)
C3 Fe3 B2 Fe1 114.7(5)
C5 Fe3 B2 Fe1 19(2)
C4 Fe3 B2 Fe1 -148.5(5)
B1 Fe3 B2 Fe1 -6.5(4)
B3 Fe3 B2 Fe1 25.6(5)
Fe5 Fe3 B2 Fe1 -71.0(4)
Fe6 Fe3 B2 Fe1 -27.1(4)
Fe2 Fe3 B2 Fe1 58.1(4)
C3 Fe3 B2 Mo2 -10.8(6)
C5 Fe3 B2 Mo2 -106.3(19)
C4 Fe3 B2 Mo2 85.9(6)
B1 Fe3 B2 Mo2 -132.1(8)
B3 Fe3 B2 Mo2 -100.0(6)
Fe5 Fe3 B2 Mo2 163.5(7)
Fe6 Fe3 B2 Mo2 -152.6(5)
Fe2 Fe3 B2 Mo2 -67.4(5)
C3 Fe3 B2 Fe5 -174.3(3)
C5 Fe3 B2 Fe5 90(2)
C4 Fe3 B2 Fe5 -77.6(3)
B1 Fe3 B2 Fe5 64.4(4)
B3 Fe3 B2 Fe5 96.5(3)
Fe6 Fe3 B2 Fe5 43.91(17)
Fe2 Fe3 B2 Fe5 129.1(3)
C3 Fe3 B2 Fe2 56.6(3)
C5 Fe3 B2 Fe2 -39(2)
C4 Fe3 B2 Fe2 153.3(3)
B1 Fe3 B2 Fe2 -64.7(4)
B3 Fe3 B2 Fe2 -32.6(3)
Fe5 Fe3 B2 Fe2 -129.1(3)
Fe6 Fe3 B2 Fe2 -85.20(17)
B2 B1 B3 Fe2 -45.5(6)
Fe5 B1 B3 Fe2 -136.5(7)
Fe1 B1 B3 Fe2 37.6(5)
Fe4 B1 B3 Fe2 87.1(3)
Fe6 B1 B3 Fe2 179.7(3)
Fe3 B1 B3 Fe2 -92.9(2)
B2 B1 B3 Fe4 -132.6(7)
Fe5 B1 B3 Fe4 136.4(8)
Fe1 B1 B3 Fe4 -49.5(5)
Fe2 B1 B3 Fe4 -87.1(3)
Fe6 B1 B3 Fe4 92.6(2)
Fe3 B1 B3 Fe4 179.9(4)
B2 B1 B3 Fe3 47.4(5)
Fe5 B1 B3 Fe3 -43.5(6)
Fe1 B1 B3 Fe3 130.5(6)
Fe4 B1 B3 Fe3 -179.9(4)
Fe2 B1 B3 Fe3 92.9(2)
Fe6 B1 B3 Fe3 -87.3(2)
B2 B1 B3 Fe6 134.8(7)
Fe5 B1 B3 Fe6 43.8(6)
Fe1 B1 B3 Fe6 -142.1(6)
Fe4 B1 B3 Fe6 -92.6(2)
Fe2 B1 B3 Fe6 -179.7(3)
Fe3 B1 B3 Fe6 87.3(2)
C2 Fe2 B3 B1 -169.5(4)
B4 Fe2 B3 B1 -73.1(4)
B2 Fe2 B3 B1 30.4(4)
Se1 Fe2 B3 B1 145.8(5)
Fe1 Fe2 B3 B1 -21.8(3)
Fe4 Fe2 B3 B1 -65.8(3)
Fe3 Fe2 B3 B1 63.7(3)
Mo1 Fe2 B3 B1 -73.9(5)
Mo2 Fe2 B3 B1 36.2(5)
C2 Fe2 B3 Fe4 -103.7(3)
B1 Fe2 B3 Fe4 65.8(3)
B4 Fe2 B3 Fe4 -7.3(3)
B2 Fe2 B3 Fe4 96.2(3)
Se1 Fe2 B3 Fe4 -148.4(4)
Fe1 Fe2 B3 Fe4 44.0(2)
Fe3 Fe2 B3 Fe4 129.5(3)
Mo1 Fe2 B3 Fe4 -8.1(5)
Mo2 Fe2 B3 Fe4 102.0(2)
C2 Fe2 B3 Fe3 126.8(3)
B1 Fe2 B3 Fe3 -63.7(3)
B4 Fe2 B3 Fe3 -136.8(3)
B2 Fe2 B3 Fe3 -33.3(3)
Se1 Fe2 B3 Fe3 82.2(6)
Fe1 Fe2 B3 Fe3 -85.44(18)
Fe4 Fe2 B3 Fe3 -129.5(3)
Mo1 Fe2 B3 Fe3 -137.6(2)
Mo2 Fe2 B3 Fe3 -27.5(4)
C2 Fe2 B3 Fe6 -169.2(4)
B1 Fe2 B3 Fe6 0.3(3)
B4 Fe2 B3 Fe6 -72.8(4)
B2 Fe2 B3 Fe6 30.7(4)
Se1 Fe2 B3 Fe6 146.1(3)
Fe1 Fe2 B3 Fe6 -21.5(4)
Fe4 Fe2 B3 Fe6 -65.5(3)
Fe3 Fe2 B3 Fe6 64.0(3)
Mo1 Fe2 B3 Fe6 -73.6(6)
Mo2 Fe2 B3 Fe6 36.4(6)
C7 Fe4 B3 B1 -84.1(6)
C6 Fe4 B3 B1 -169.1(5)
B4 Fe4 B3 B1 74.4(5)
Fe2 Fe4 B3 B1 66.5(4)
Fe1 Fe4 B3 B1 25.8(4)
Fe6 Fe4 B3 B1 -63.3(4)
C7 Fe4 B3 Fe2 -150.7(4)
C6 Fe4 B3 Fe2 124.4(3)
B4 Fe4 B3 Fe2 7.8(3)
B1 Fe4 B3 Fe2 -66.5(4)
Fe1 Fe4 B3 Fe2 -40.8(2)
Fe6 Fe4 B3 Fe2 -129.9(3)
C7 Fe4 B3 Fe3 -84.1(6)
C6 Fe4 B3 Fe3 -169.0(5)
B4 Fe4 B3 Fe3 74.4(5)
B1 Fe4 B3 Fe3 0.1(4)
Fe2 Fe4 B3 Fe3 66.6(3)
Fe1 Fe4 B3 Fe3 25.8(4)
Fe6 Fe4 B3 Fe3 -63.3(4)
C7 Fe4 B3 Fe6 -20.8(6)
C6 Fe4 B3 Fe6 -105.8(3)
B4 Fe4 B3 Fe6 137.7(3)
B1 Fe4 B3 Fe6 63.3(4)
Fe2 Fe4 B3 Fe6 129.9(3)
Fe1 Fe4 B3 Fe6 89.08(17)
C3 Fe3 B3 B1 -121.0(4)
C5 Fe3 B3 B1 147.8(4)
C4 Fe3 B3 B1 93(2)
B2 Fe3 B3 B1 -31.2(4)
Fe5 Fe3 B3 B1 19.7(4)
Fe6 Fe3 B3 B1 65.3(4)
Fe2 Fe3 B3 B1 -64.3(4)
C3 Fe3 B3 Fe2 -56.7(3)
C5 Fe3 B3 Fe2 -148.0(3)
C4 Fe3 B3 Fe2 157(2)
B1 Fe3 B3 Fe2 64.3(4)
B2 Fe3 B3 Fe2 33.0(3)
Fe5 Fe3 B3 Fe2 83.93(19)
Fe6 Fe3 B3 Fe2 129.6(3)
C3 Fe3 B3 Fe4 -121.1(4)
C5 Fe3 B3 Fe4 147.7(5)
C4 Fe3 B3 Fe4 93(2)
B1 Fe3 B3 Fe4 -0.1(4)
B2 Fe3 B3 Fe4 -31.3(4)
Fe5 Fe3 B3 Fe4 19.6(4)
Fe6 Fe3 B3 Fe4 65.2(4)
Fe2 Fe3 B3 Fe4 -64.4(3)
C3 Fe3 B3 Fe6 173.7(3)
C5 Fe3 B3 Fe6 82.5(3)
C4 Fe3 B3 Fe6 28(3)
B1 Fe3 B3 Fe6 -65.3(4)
B2 Fe3 B3 Fe6 -96.6(3)
Fe5 Fe3 B3 Fe6 -45.65(17)
Fe2 Fe3 B3 Fe6 -129.6(3)
C11 Fe6 B3 B1 90.4(5)
C12 Fe6 B3 B1 -104.8(5)
C13 Fe6 B3 B1 172.0(4)
Fe5 Fe6 B3 B1 -19.9(3)
Fe3 Fe6 B3 B1 -66.1(3)
Fe4 Fe6 B3 B1 64.0(3)
C11 Fe6 B3 Fe2 90.1(5)
C12 Fe6 B3 Fe2 -105.1(5)
C13 Fe6 B3 Fe2 171.7(5)
B1 Fe6 B3 Fe2 -0.3(3)
Fe5 Fe6 B3 Fe2 -20.2(4)
Fe3 Fe6 B3 Fe2 -66.4(3)
Fe4 Fe6 B3 Fe2 63.7(3)
C11 Fe6 B3 Fe4 26.4(4)
C12 Fe6 B3 Fe4 -168.7(3)
C13 Fe6 B3 Fe4 108.0(3)
B1 Fe6 B3 Fe4 -64.0(3)
Fe5 Fe6 B3 Fe4 -83.87(17)
Fe3 Fe6 B3 Fe4 -130.0(3)
C11 Fe6 B3 Fe3 156.4(3)
C12 Fe6 B3 Fe3 -38.7(5)
C13 Fe6 B3 Fe3 -121.9(3)
B1 Fe6 B3 Fe3 66.1(3)
Fe5 Fe6 B3 Fe3 46.14(17)
Fe4 Fe6 B3 Fe3 130.0(3)
C7 Fe4 B4 Fe1 82.8(3)
C6 Fe4 B4 Fe1 -169.4(3)
B1 Fe4 B4 Fe1 -35.7(3)
B3 Fe4 B4 Fe1 -84.2(3)
Fe2 Fe4 B4 Fe1 -76.3(2)
Fe6 Fe4 B4 Fe1 -36.4(4)
C7 Fe4 B4 Mo1 128.8(17)
C6 Fe4 B4 Mo1 -123.5(17)
B1 Fe4 B4 Mo1 10.2(18)
B3 Fe4 B4 Mo1 -38.3(18)
Fe2 Fe4 B4 Mo1 -30.4(16)
Fe1 Fe4 B4 Mo1 45.9(17)
Fe6 Fe4 B4 Mo1 10(2)
C7 Fe4 B4 Fe2 159.1(3)
C6 Fe4 B4 Fe2 -93.1(3)
B1 Fe4 B4 Fe2 40.6(3)
B3 Fe4 B4 Fe2 -7.9(3)
Fe1 Fe4 B4 Fe2 76.3(2)
Fe6 Fe4 B4 Fe2 40.0(4)
C1 Fe1 B4 Fe4 -82.2(3)
B1 Fe1 B4 Fe4 36.5(3)
B2 Fe1 B4 Fe4 82.6(3)
Se2 Fe1 B4 Fe4 -171.95(15)
Fe2 Fe1 B4 Fe4 82.3(2)
Mo1 Fe1 B4 Fe4 169.6(4)
Mo2 Fe1 B4 Fe4 132.06(16)
Fe5 Fe1 B4 Fe4 29.9(4)
C1 Fe1 B4 Mo1 108.2(3)
B1 Fe1 B4 Mo1 -133.1(3)
B2 Fe1 B4 Mo1 -87.0(3)
Se2 Fe1 B4 Mo1 18.4(2)
Fe2 Fe1 B4 Mo1 -87.3(2)
Fe4 Fe1 B4 Mo1 -169.6(4)
Mo2 Fe1 B4 Mo1 -37.6(2)
Fe5 Fe1 B4 Mo1 -139.74(15)
C1 Fe1 B4 Fe2 -164.4(2)
B1 Fe1 B4 Fe2 -45.8(3)
B2 Fe1 B4 Fe2 0.3(3)
Se2 Fe1 B4 Fe2 105.76(16)
Fe4 Fe1 B4 Fe2 -82.3(2)
Mo1 Fe1 B4 Fe2 87.3(2)
Mo2 Fe1 B4 Fe2 49.77(19)
Fe5 Fe1 B4 Fe2 -52.4(3)
C14 Mo1 B4 Fe4 155.2(16)
C16 Mo1 B4 Fe4 -161.8(17)
C18 Mo1 B4 Fe4 139.3(17)
C17 Mo1 B4 Fe4 164.6(18)
C15 Mo1 B4 Fe4 -157.6(16)
Se1 Mo1 B4 Fe4 44.4(18)
Se2 Mo1 B4 Fe4 -63.3(18)
Fe1 Mo1 B4 Fe4 -45.6(16)
Fe2 Mo1 B4 Fe4 30.0(16)
Mo2 Mo1 B4 Fe4 -9.4(18)
C14 Mo1 B4 Fe1 -159.2(3)
C16 Mo1 B4 Fe1 -116.1(3)
C18 Mo1 B4 Fe1 -175.1(2)
C17 Mo1 B4 Fe1 -149.8(3)
C15 Mo1 B4 Fe1 -112.0(3)
Se1 Mo1 B4 Fe1 90.05(19)
Se2 Mo1 B4 Fe1 -17.6(2)
Fe2 Mo1 B4 Fe1 75.6(3)
Mo2 Mo1 B4 Fe1 36.3(2)
C14 Mo1 B4 Fe2 125.2(3)
C16 Mo1 B4 Fe2 168.3(3)
C18 Mo1 B4 Fe2 109.3(3)
C17 Mo1 B4 Fe2 134.6(3)
C15 Mo1 B4 Fe2 172.4(2)
Se1 Mo1 B4 Fe2 14.4(3)
Se2 Mo1 B4 Fe2 -93.3(2)
Fe1 Mo1 B4 Fe2 -75.6(3)
Mo2 Mo1 B4 Fe2 -39.4(2)
C2 Fe2 B4 Fe4 88.9(3)
B1 Fe2 B4 Fe4 -40.6(3)
B3 Fe2 B4 Fe4 7.9(3)
B2 Fe2 B4 Fe4 -85.6(3)
Se1 Fe2 B4 Fe4 172.57(18)
Fe1 Fe2 B4 Fe4 -85.3(3)
Fe3 Fe2 B4 Fe4 -37.6(4)
Mo1 Fe2 B4 Fe4 -172.7(4)
Mo2 Fe2 B4 Fe4 -133.2(2)
C2 Fe2 B4 Fe1 174.2(3)
B1 Fe2 B4 Fe1 44.7(3)
B3 Fe2 B4 Fe1 93.2(3)
B2 Fe2 B4 Fe1 -0.3(3)
Se1 Fe2 B4 Fe1 -102.12(18)
Fe4 Fe2 B4 Fe1 85.3(3)
Fe3 Fe2 B4 Fe1 47.7(3)
Mo1 Fe2 B4 Fe1 -87.4(3)
Mo2 Fe2 B4 Fe1 -47.93(19)
C2 Fe2 B4 Mo1 -98.4(3)
B1 Fe2 B4 Mo1 132.1(3)
B3 Fe2 B4 Mo1 -179.4(3)
B2 Fe2 B4 Mo1 87.1(3)
Se1 Fe2 B4 Mo1 -14.7(3)
Fe1 Fe2 B4 Mo1 87.4(3)
Fe4 Fe2 B4 Mo1 172.7(4)
Fe3 Fe2 B4 Mo1 135.12(17)
Mo2 Fe2 B4 Mo1 39.5(2)
B4 Fe1 C1 O1 -5(14)
B1 Fe1 C1 O1 -98(14)
B2 Fe1 C1 O1 -159(13)
Se2 Fe1 C1 O1 96(14)
Fe2 Fe1 C1 O1 -32(14)
Fe4 Fe1 C1 O1 -53(14)
Mo1 Fe1 C1 O1 43(14)
Mo2 Fe1 C1 O1 114(13)
Fe5 Fe1 C1 O1 -142(14)
B1 Fe2 C2 O2 83(9)
B4 Fe2 C2 O2 -5(9)
B3 Fe2 C2 O2 94(9)
B2 Fe2 C2 O2 160(9)
Se1 Fe2 C2 O2 -103(9)
Fe1 Fe2 C2 O2 4(10)
Fe4 Fe2 C2 O2 43(9)
Fe3 Fe2 C2 O2 135(9)
Mo1 Fe2 C2 O2 -52(9)
Mo2 Fe2 C2 O2 -111(9)
C5 Fe3 C3 O3 -48(3)
C4 Fe3 C3 O3 46(3)
B1 Fe3 C3 O3 -175(3)
B2 Fe3 C3 O3 141(3)
B3 Fe3 C3 O3 -130(3)
Fe5 Fe3 C3 O3 134(3)
Fe6 Fe3 C3 O3 -121(3)
Fe2 Fe3 C3 O3 -174(3)
C3 Fe3 C4 O4 -48(7)
C5 Fe3 C4 O4 44(7)
B1 Fe3 C4 O4 -175(6)
B2 Fe3 C4 O4 -138(7)
B3 Fe3 C4 O4 98(7)
Fe5 Fe3 C4 O4 172(7)
Fe6 Fe3 C4 O4 124(7)
Fe2 Fe3 C4 O4 -107(7)
C3 Fe3 C5 O5 10(7)
C4 Fe3 C5 O5 -87(7)
B1 Fe3 C5 O5 128(7)
B2 Fe3 C5 O5 105(7)
B3 Fe3 C5 O5 99(7)
Fe5 Fe3 C5 O5 -172(7)
Fe6 Fe3 C5 O5 152(7)
Fe2 Fe3 C5 O5 70(7)
C7 Fe4 C6 O6 79(24)
B4 Fe4 C6 O6 -37(25)
B1 Fe4 C6 O6 -148(24)
B3 Fe4 C6 O6 -137(24)
Fe2 Fe4 C6 O6 -93(24)
Fe1 Fe4 C6 O6 -68(25)
Fe6 Fe4 C6 O6 174(100)
C6 Fe4 C7 O7 -58(13)
B4 Fe4 C7 O7 64(13)
B1 Fe4 C7 O7 161(13)
B3 Fe4 C7 O7 -138(13)
Fe2 Fe4 C7 O7 103(13)
Fe1 Fe4 C7 O7 113(13)
Fe6 Fe4 C7 O7 -155(13)
C9 Fe5 C8 O8 44(4)
C10 Fe5 C8 O8 -51(4)
B1 Fe5 C8 O8 150(4)
B2 Fe5 C8 O8 -179(100)
Fe6 Fe5 C8 O8 109(4)
Fe3 Fe5 C8 O8 -151(4)
Fe1 Fe5 C8 O8 132(4)
C8 Fe5 C9 O9 -22(8)
C10 Fe5 C9 O9 71(8)
B1 Fe5 C9 O9 -141(8)
B2 Fe5 C9 O9 -96(8)
Fe6 Fe5 C9 O9 172(8)
Fe3 Fe5 C9 O9 180(100)
Fe1 Fe5 C9 O9 -97(8)
C8 Fe5 C10 O10 16(15)
C9 Fe5 C10 O10 -74(15)
B1 Fe5 C10 O10 165(15)
B2 Fe5 C10 O10 95(15)
Fe6 Fe5 C10 O10 -158(15)
Fe3 Fe5 C10 O10 141(15)
Fe1 Fe5 C10 O10 32(16)
C12 Fe6 C11 O11 -28(7)
C13 Fe6 C11 O11 65(7)
B1 Fe6 C11 O11 -161(7)
B3 Fe6 C11 O11 141(7)
Fe5 Fe6 C11 O11 -111(7)
Fe3 Fe6 C11 O11 -123(6)
Fe4 Fe6 C11 O11 161(7)
C11 Fe6 C12 O12 36(5)
C13 Fe6 C12 O12 -56(5)
B1 Fe6 C12 O12 161(5)
B3 Fe6 C12 O12 -133(5)
Fe5 Fe6 C12 O12 137(5)
Fe3 Fe6 C12 O12 -163(5)
Fe4 Fe6 C12 O12 119(5)
C11 Fe6 C13 O13 -45(13)
C12 Fe6 C13 O13 48(13)
B1 Fe6 C13 O13 -170(13)
B3 Fe6 C13 O13 -178(100)
Fe5 Fe6 C13 O13 121(13)
Fe3 Fe6 C13 O13 138(13)
Fe4 Fe6 C13 O13 -131(13)
B4 Mo1 C14 C15 90.4(5)
C16 Mo1 C14 C15 37.5(4)
C18 Mo1 C14 C15 117.2(5)
C17 Mo1 C14 C15 79.5(4)
Se1 Mo1 C14 C15 -157.7(3)
Se2 Mo1 C14 C15 -47.0(4)
Fe1 Mo1 C14 C15 -12.7(8)
Fe2 Mo1 C14 C15 169.3(3)
Mo2 Mo1 C14 C15 -108.1(3)
B4 Mo1 C14 C18 -26.8(6)
C16 Mo1 C14 C18 -79.7(4)
C17 Mo1 C14 C18 -37.6(4)
C15 Mo1 C14 C18 -117.2(5)
Se1 Mo1 C14 C18 85.1(3)
Se2 Mo1 C14 C18 -164.2(3)
Fe1 Mo1 C14 C18 -129.8(6)
Fe2 Mo1 C14 C18 52.1(5)
Mo2 Mo1 C14 C18 134.8(3)
B4 Mo1 C14 C19 -146.3(6)
C16 Mo1 C14 C19 160.8(7)
C18 Mo1 C14 C19 -119.5(7)
C17 Mo1 C14 C19 -157.1(7)
C15 Mo1 C14 C19 123.3(8)
Se1 Mo1 C14 C19 -34.4(6)
Se2 Mo1 C14 C19 76.3(6)
Fe1 Mo1 C14 C19 110.7(7)
Fe2 Mo1 C14 C19 -67.4(7)
Mo2 Mo1 C14 C19 15.3(7)
C18 C14 C15 C16 1.4(8)
C19 C14 C15 C16 173.0(6)
Mo1 C14 C15 C16 -62.9(5)
C18 C14 C15 C20 -174.8(6)
C19 C14 C15 C20 -3.3(11)
Mo1 C14 C15 C20 120.9(7)
C18 C14 C15 Mo1 64.3(5)
C19 C14 C15 Mo1 -124.2(7)
B4 Mo1 C15 C14 -123.5(4)
C16 Mo1 C15 C14 -116.4(6)
C18 Mo1 C15 C14 -37.2(4)
C17 Mo1 C15 C14 -78.5(4)
Se1 Mo1 C15 C14 28.5(4)
Se2 Mo1 C15 C14 138.1(4)
Fe1 Mo1 C15 C14 175.7(3)
Fe2 Mo1 C15 C14 -70.3(15)
Mo2 Mo1 C15 C14 97.2(4)
B4 Mo1 C15 C16 -7.2(6)
C14 Mo1 C15 C16 116.4(6)
C18 Mo1 C15 C16 79.1(4)
C17 Mo1 C15 C16 37.9(4)
Se1 Mo1 C15 C16 144.9(3)
Se2 Mo1 C15 C16 -105.5(4)
Fe1 Mo1 C15 C16 -68.0(5)
Fe2 Mo1 C15 C16 46.1(16)
Mo2 Mo1 C15 C16 -146.4(3)
B4 Mo1 C15 C20 114.9(6)
C14 Mo1 C15 C20 -121.6(7)
C16 Mo1 C15 C20 122.1(8)
C18 Mo1 C15 C20 -158.8(7)
C17 Mo1 C15 C20 160.0(7)
Se1 Mo1 C15 C20 -93.0(6)
Se2 Mo1 C15 C20 16.6(6)
Fe1 Mo1 C15 C20 54.1(6)
Fe2 Mo1 C15 C20 168.2(11)
Mo2 Mo1 C15 C20 -24.3(7)
C14 C15 C16 C17 -1.8(8)
C20 C15 C16 C17 174.4(7)
Mo1 C15 C16 C17 -64.7(5)
C14 C15 C16 C21 -178.9(7)
C20 C15 C16 C21 -2.7(12)
Mo1 C15 C16 C21 118.2(7)
C14 C15 C16 Mo1 62.9(5)
C20 C15 C16 Mo1 -120.9(7)
B4 Mo1 C16 C15 174.4(5)
C14 Mo1 C16 C15 -37.0(4)
C18 Mo1 C16 C15 -78.9(4)
C17 Mo1 C16 C15 -115.6(6)
Se1 Mo1 C16 C15 -69.5(6)
Se2 Mo1 C16 C15 76.6(4)
Fe1 Mo1 C16 C15 130.5(4)
Fe2 Mo1 C16 C15 -172.3(3)
Mo2 Mo1 C16 C15 66.0(6)
B4 Mo1 C16 C17 -70.0(4)
C14 Mo1 C16 C17 78.6(4)
C18 Mo1 C16 C17 36.7(4)
C15 Mo1 C16 C17 115.6(6)
Se1 Mo1 C16 C17 46.1(6)
Se2 Mo1 C16 C17 -167.8(3)
Fe1 Mo1 C16 C17 -113.9(4)
Fe2 Mo1 C16 C17 -56.7(5)
Mo2 Mo1 C16 C17 -178.4(3)
B4 Mo1 C16 C21 52.2(6)
C14 Mo1 C16 C21 -159.2(6)
C18 Mo1 C16 C21 158.9(6)
C17 Mo1 C16 C21 122.2(7)
C15 Mo1 C16 C21 -122.2(8)
Se1 Mo1 C16 C21 168.3(4)
Se2 Mo1 C16 C21 -45.6(6)
Fe1 Mo1 C16 C21 8.3(6)
Fe2 Mo1 C16 C21 65.5(6)
Mo2 Mo1 C16 C21 -56.2(7)
C15 C16 C17 C18 1.6(8)
C21 C16 C17 C18 178.7(7)
Mo1 C16 C17 C18 -63.5(5)
C15 C16 C17 C22 -166.8(6)
C21 C16 C17 C22 10.2(11)
Mo1 C16 C17 C22 128.1(7)
C15 C16 C17 Mo1 65.1(5)
C21 C16 C17 Mo1 -117.9(7)
B4 Mo1 C17 C18 -134.7(4)
C14 Mo1 C17 C18 38.2(4)
C16 Mo1 C17 C18 117.0(6)
C15 Mo1 C17 C18 79.4(4)
Se1 Mo1 C17 C18 -39.0(4)
Se2 Mo1 C17 C18 133.5(3)
Fe1 Mo1 C17 C18 -159.6(3)
Fe2 Mo1 C17 C18 -99.5(4)
Mo2 Mo1 C17 C18 -69.7(15)
B4 Mo1 C17 C16 108.4(4)
C14 Mo1 C17 C16 -78.8(4)
C18 Mo1 C17 C16 -117.0(6)
C15 Mo1 C17 C16 -37.6(4)
Se1 Mo1 C17 C16 -156.0(3)
Se2 Mo1 C17 C16 16.5(5)
Fe1 Mo1 C17 C16 83.4(4)
Fe2 Mo1 C17 C16 143.5(3)
Mo2 Mo1 C17 C16 173.3(12)
B4 Mo1 C17 C22 -12.9(6)
C14 Mo1 C17 C22 159.9(7)
C16 Mo1 C17 C22 -121.3(8)
C18 Mo1 C17 C22 121.7(8)
C15 Mo1 C17 C22 -158.9(7)
Se1 Mo1 C17 C22 82.7(6)
Se2 Mo1 C17 C22 -104.8(6)
Fe1 Mo1 C17 C22 -37.9(7)
Fe2 Mo1 C17 C22 22.2(7)
Mo2 Mo1 C17 C22 52.0(17)
C16 C17 C18 C14 -0.8(8)
C22 C17 C18 C14 167.7(6)
Mo1 C17 C18 C14 -63.8(5)
C16 C17 C18 C23 -173.4(7)
C22 C17 C18 C23 -5.0(12)
Mo1 C17 C18 C23 123.5(8)
C16 C17 C18 Mo1 63.1(5)
C22 C17 C18 Mo1 -128.5(7)
C15 C14 C18 C17 -0.4(8)
C19 C14 C18 C17 -172.2(6)
Mo1 C14 C18 C17 64.4(5)
C15 C14 C18 C23 172.4(7)
C19 C14 C18 C23 0.5(11)
Mo1 C14 C18 C23 -122.8(7)
C15 C14 C18 Mo1 -64.8(5)
C19 C14 C18 Mo1 123.3(6)
B4 Mo1 C18 C17 47.0(4)
C14 Mo1 C18 C17 -115.2(5)
C16 Mo1 C18 C17 -37.2(4)
C15 Mo1 C18 C17 -78.7(4)
Se1 Mo1 C18 C17 147.3(4)
Se2 Mo1 C18 C17 -87.5(5)
Fe1 Mo1 C18 C17 39.5(6)
Fe2 Mo1 C18 C17 97.1(4)
Mo2 Mo1 C18 C17 169.8(3)
B4 Mo1 C18 C14 162.2(4)
C16 Mo1 C18 C14 78.0(4)
C17 Mo1 C18 C14 115.2(5)
C15 Mo1 C18 C14 36.4(3)
Se1 Mo1 C18 C14 -97.5(3)
Se2 Mo1 C18 C14 27.7(5)
Fe1 Mo1 C18 C14 154.6(3)
Fe2 Mo1 C18 C14 -147.7(3)
Mo2 Mo1 C18 C14 -75.0(4)
B4 Mo1 C18 C23 -76.4(6)
C14 Mo1 C18 C23 121.4(7)
C16 Mo1 C18 C23 -160.6(7)
C17 Mo1 C18 C23 -123.4(8)
C15 Mo1 C18 C23 157.8(7)
Se1 Mo1 C18 C23 23.9(6)
Se2 Mo1 C18 C23 149.1(4)
Fe1 Mo1 C18 C23 -84.0(7)
Fe2 Mo1 C18 C23 -26.3(6)
Mo2 Mo1 C18 C23 46.4(7)
B2 Mo2 C24 C28 -31.1(7)
C25 Mo2 C24 C28 -114.9(6)
C26 Mo2 C24 C28 -78.2(4)
Se1 Mo2 C24 C28 -171.0(3)
Se2 Mo2 C24 C28 79.9(4)
C27 Mo2 C24 C28 -37.5(4)
Fe1 Mo2 C24 C28 66.1(5)
Fe2 Mo2 C24 C28 -164.1(3)
Mo1 Mo2 C24 C28 132.4(3)
B2 Mo2 C24 C25 83.8(7)
C28 Mo2 C24 C25 114.9(6)
C26 Mo2 C24 C25 36.7(4)
Se1 Mo2 C24 C25 -56.1(4)
Se2 Mo2 C24 C25 -165.2(4)
C27 Mo2 C24 C25 77.4(4)
Fe1 Mo2 C24 C25 -179.0(3)
Fe2 Mo2 C24 C25 -49.2(7)
Mo1 Mo2 C24 C25 -112.7(4)
B2 Mo2 C24 C29 -154.0(6)
C28 Mo2 C24 C29 -123.0(8)
C25 Mo2 C24 C29 122.1(9)
C26 Mo2 C24 C29 158.8(7)
Se1 Mo2 C24 C29 66.1(6)
Se2 Mo2 C24 C29 -43.0(6)
C27 Mo2 C24 C29 -160.5(7)
Fe1 Mo2 C24 C29 -56.9(8)
Fe2 Mo2 C24 C29 72.9(7)
Mo1 Mo2 C24 C29 9.4(7)
C28 C24 C25 C26 1.3(7)
C29 C24 C25 C26 174.8(6)
Mo2 C24 C25 C26 -64.3(4)
C28 C24 C25 C30 -171.1(6)
C29 C24 C25 C30 2.3(10)
Mo2 C24 C25 C30 123.2(6)
C28 C24 C25 Mo2 65.7(4)
C29 C24 C25 Mo2 -120.9(6)
B2 Mo2 C25 C26 -20.7(6)
C24 Mo2 C25 C26 116.1(6)
C28 Mo2 C25 C26 78.1(4)
Se1 Mo2 C25 C26 -118.3(4)
Se2 Mo2 C25 C26 134.7(3)
C27 Mo2 C25 C26 36.7(4)
Fe1 Mo2 C25 C26 -136(16)
Fe2 Mo2 C25 C26 -86.1(4)
Mo1 Mo2 C25 C26 -159.1(3)
B2 Mo2 C25 C24 -136.8(5)
C28 Mo2 C25 C24 -37.9(4)
C26 Mo2 C25 C24 -116.1(6)
Se1 Mo2 C25 C24 125.6(4)
Se2 Mo2 C25 C24 18.6(5)
C27 Mo2 C25 C24 -79.3(5)
Fe1 Mo2 C25 C24 108(16)
Fe2 Mo2 C25 C24 157.8(4)
Mo1 Mo2 C25 C24 84.9(4)
B2 Mo2 C25 C30 103.3(7)
C24 Mo2 C25 C30 -119.9(8)
C28 Mo2 C25 C30 -157.8(7)
C26 Mo2 C25 C30 124.0(8)
Se1 Mo2 C25 C30 5.7(6)
Se2 Mo2 C25 C30 -101.3(6)
C27 Mo2 C25 C30 160.8(7)
Fe1 Mo2 C25 C30 -12(17)
Fe2 Mo2 C25 C30 37.9(7)
Mo1 Mo2 C25 C30 -35.0(7)
C24 C25 C26 C27 -2.1(7)
C30 C25 C26 C27 170.1(6)
Mo2 C25 C26 C27 -65.1(4)
C24 C25 C26 C31 -170.8(6)
C30 C25 C26 C31 1.4(11)
Mo2 C25 C26 C31 126.2(6)
C24 C25 C26 Mo2 63.0(4)
C30 C25 C26 Mo2 -124.8(7)
B2 Mo2 C26 C25 164.6(4)
C24 Mo2 C26 C25 -37.6(4)
C28 Mo2 C26 C25 -79.4(4)
Se1 Mo2 C26 C25 62.3(4)
Se2 Mo2 C26 C25 -77.0(5)
C27 Mo2 C26 C25 -116.7(6)
Fe1 Mo2 C26 C25 179.2(3)
Fe2 Mo2 C26 C25 115.7(4)
Mo1 Mo2 C26 C25 39.3(6)
B2 Mo2 C26 C27 -78.7(4)
C24 Mo2 C26 C27 79.1(4)
C28 Mo2 C26 C27 37.3(4)
C25 Mo2 C26 C27 116.7(6)
Se1 Mo2 C26 C27 179.0(4)
Se2 Mo2 C26 C27 39.7(6)
Fe1 Mo2 C26 C27 -64.0(5)
Fe2 Mo2 C26 C27 -127.6(3)
Mo1 Mo2 C26 C27 156.0(3)
B2 Mo2 C26 C31 43.3(7)
C24 Mo2 C26 C31 -158.9(8)
C28 Mo2 C26 C31 159.3(8)
C25 Mo2 C26 C31 -121.3(9)
Se1 Mo2 C26 C31 -59.0(7)
Se2 Mo2 C26 C31 161.8(5)
C27 Mo2 C26 C31 122.0(9)
Fe1 Mo2 C26 C31 58.0(8)
Fe2 Mo2 C26 C31 -5.6(8)
Mo1 Mo2 C26 C31 -82.0(8)
C25 C26 C27 C28 2.1(7)
C31 C26 C27 C28 170.7(6)
Mo2 C26 C27 C28 -62.6(4)
C25 C26 C27 C32 -164.6(6)
C31 C26 C27 C32 4.0(10)
Mo2 C26 C27 C32 130.7(6)
C25 C26 C27 Mo2 64.6(4)
C31 C26 C27 Mo2 -126.7(6)
B2 Mo2 C27 C26 104.8(4)
C24 Mo2 C27 C26 -78.4(4)
C28 Mo2 C27 C26 -116.3(6)
C25 Mo2 C27 C26 -36.6(4)
Se1 Mo2 C27 C26 -1.4(5)
Se2 Mo2 C27 C26 -155.7(3)
Fe1 Mo2 C27 C26 143.3(3)
Fe2 Mo2 C27 C26 75.4(4)
Mo1 Mo2 C27 C26 -122.4(7)
B2 Mo2 C27 C28 -138.9(4)
C24 Mo2 C27 C28 37.9(4)
C25 Mo2 C27 C28 79.6(4)
C26 Mo2 C27 C28 116.3(6)
Se1 Mo2 C27 C28 114.9(4)
Se2 Mo2 C27 C28 -39.4(4)
Fe1 Mo2 C27 C28 -100.4(4)
Fe2 Mo2 C27 C28 -168.4(3)
Mo1 Mo2 C27 C28 -6.1(10)
B2 Mo2 C27 C32 -16.3(7)
C24 Mo2 C27 C32 160.5(8)
C28 Mo2 C27 C32 122.6(8)
C25 Mo2 C27 C32 -157.7(7)
C26 Mo2 C27 C32 -121.1(8)
Se1 Mo2 C27 C32 -122.5(6)
Se2 Mo2 C27 C32 83.2(7)
Fe1 Mo2 C27 C32 22.2(7)
Fe2 Mo2 C27 C32 -45.7(7)
Mo1 Mo2 C27 C32 116.5(7)
C25 C24 C28 C27 -0.1(7)
C29 C24 C28 C27 -173.4(6)
Mo2 C24 C28 C27 66.3(4)
C25 C24 C28 C33 170.1(5)
C29 C24 C28 C33 -3.3(10)
Mo2 C24 C28 C33 -123.5(6)
C25 C24 C28 Mo2 -66.4(4)
C29 C24 C28 Mo2 120.3(6)
C26 C27 C28 C24 -1.2(7)
C32 C27 C28 C24 165.1(6)
Mo2 C27 C28 C24 -64.7(4)
C26 C27 C28 C33 -170.8(6)
C32 C27 C28 C33 -4.5(10)
Mo2 C27 C28 C33 125.7(6)
C26 C27 C28 Mo2 63.5(4)
C32 C27 C28 Mo2 -130.2(6)
B2 Mo2 C28 C24 162.9(4)
C25 Mo2 C28 C24 37.9(4)
C26 Mo2 C28 C24 78.5(4)
Se1 Mo2 C28 C24 13.1(5)
Se2 Mo2 C28 C24 -100.0(4)
C27 Mo2 C28 C24 115.3(5)
Fe1 Mo2 C28 C24 -141.7(3)
Fe2 Mo2 C28 C24 152.9(5)
Mo1 Mo2 C28 C24 -66.6(4)
B2 Mo2 C28 C27 47.6(5)
C24 Mo2 C28 C27 -115.3(5)
C25 Mo2 C28 C27 -77.4(4)
C26 Mo2 C28 C27 -36.7(4)
Se1 Mo2 C28 C27 -102.1(4)
Se2 Mo2 C28 C27 144.7(4)
Fe1 Mo2 C28 C27 103.0(4)
Fe2 Mo2 C28 C27 37.6(9)
Mo1 Mo2 C28 C27 178.1(3)
B2 Mo2 C28 C33 -78.3(7)
C24 Mo2 C28 C33 118.8(8)
C25 Mo2 C28 C33 156.7(8)
C26 Mo2 C28 C33 -162.6(8)
Se1 Mo2 C28 C33 132.0(6)
Se2 Mo2 C28 C33 18.8(6)
C27 Mo2 C28 C33 -125.9(9)
Fe1 Mo2 C28 C33 -22.9(7)
Fe2 Mo2 C28 C33 -88.3(9)
Mo1 Mo2 C28 C33 52.2(7)

loop_
_platon_squeeze_void_nr
_platon_squeeze_void_average_x
_platon_squeeze_void_average_y
_platon_squeeze_void_average_z
_platon_squeeze_void_volume
_platon_squeeze_void_count_electrons
_platon_squeeze_void_content
1 0.000 0.000 0.000 111 39 ' '
2 0.500 0.500 0.500 111 39 ' '
